data_7125880
loop_
_publ_author_name
'Fu, Jin'
'Zheng, Bo'
'Zhang, Huizheng'
'Zhao, Yanxia'
'Zhang, Dan'
'Zhang, Wenyao'
'Yang, Xiao-Juan'
'Wu, Biao'

_publ_section_title
;
 Chirality transcription in the anion-coordination-driven assembly of
 tetrahedral cages.
;
_journal_issue 16
_journal_name_full 'Chemical communications (Cambridge, England)'
_journal_page_first 2475
_journal_page_last 2478
_journal_paper_doi 10.1039/c9cc09752j
_journal_volume 56
_journal_year 2020
_chemical_absolute_configuration ad
_chemical_formula_moiety '2(C66 H63 N13 O6), C9 H20 N, 4(C12 H28 N), C2 H3 N, 2(O4 P), 0.94(O1)'
_chemical_formula_sum 'C206 H299 N33 O21 P2'
_chemical_formula_weight 3635.70
_space_group_crystal_system monoclinic
_space_group_IT_number 5
_space_group_name_Hall 'C 2y'
_space_group_name_H-M_alt 'C 1 2 1'
_atom_sites_solution_hydrogens geom
_audit_creation_date 2020-01-09
_audit_creation_method
;
Olex2 1.2
(compiled 2016.11.07 svn.r3352 for OlexSys, GUI svn.r5261)
;
_audit_update_record
;
2020-01-10 deposited with the CCDC.	2020-01-21 downloaded from the CCDC.
;
_cell_angle_alpha 90
_cell_angle_beta 129.6000(10)
_cell_angle_gamma 90
_cell_formula_units_Z 4
_cell_length_a 40.8647(13)
_cell_length_b 28.7021(9)
_cell_length_c 26.5738(9)
_cell_measurement_reflns_used 9532
_cell_measurement_temperature 120(2)
_cell_measurement_theta_max 68.256
_cell_measurement_theta_min 2.266
_cell_volume 24015.7(14)
_computing_molecular_graphics 'Olex2 (Dolomanov et al., 2009)'
_computing_publication_material 'Olex2 (Dolomanov et al., 2009)'
_computing_structure_refinement 'XL (Sheldrick, 2008)'
_diffrn_ambient_temperature 119.96
_diffrn_measured_fraction_theta_full 0.998
_diffrn_measured_fraction_theta_max 0.989
_diffrn_measurement_device_type 'Bruker APEX-II CCD'
_diffrn_measurement_method '\f and \w scans'
_diffrn_radiation_type CuK\a
_diffrn_radiation_wavelength 1.54178
_diffrn_reflns_av_R_equivalents 0.0688
_diffrn_reflns_av_unetI/netI 0.0700
_diffrn_reflns_Laue_measured_fraction_full 0.998
_diffrn_reflns_Laue_measured_fraction_max 0.989
_diffrn_reflns_limit_h_max 49
_diffrn_reflns_limit_h_min -49
_diffrn_reflns_limit_k_max 34
_diffrn_reflns_limit_k_min -34
_diffrn_reflns_limit_l_max 31
_diffrn_reflns_limit_l_min -29
_diffrn_reflns_number 140147
_diffrn_reflns_point_group_measured_fraction_full 0.985
_diffrn_reflns_point_group_measured_fraction_max 0.974
_diffrn_reflns_theta_full 67.679
_diffrn_reflns_theta_max 68.690
_diffrn_reflns_theta_min 2.083
_exptl_absorpt_coefficient_mu 0.642
_exptl_absorpt_correction_T_max 0.7531
_exptl_absorpt_correction_T_min 0.4439
_exptl_absorpt_correction_type multi-scan
_exptl_crystal_colour yellow
_exptl_crystal_density_diffrn 1.006
_exptl_crystal_density_meas ?
_exptl_crystal_density_method none
_exptl_crystal_description block
_exptl_crystal_F_000 7856
_exptl_crystal_size_max 0.28
_exptl_crystal_size_mid 0.26
_exptl_crystal_size_min 0.25
_exptl_transmission_factor_max 0.7531
_exptl_transmission_factor_min 0.4439
_refine_diff_density_max 0.530
_refine_diff_density_min -0.374
_refine_diff_density_rms 0.060
_refine_ls_abs_structure_details
;
 Flack x determined using 12725 quotients [(I+)-(I-)]/[(I+)+(I-)]
 (Parsons, Flack and Wagner, Acta Cryst. B69 (2013) 249-259).
;
_refine_ls_abs_structure_Flack 0.235(13)
_refine_ls_extinction_method none
_refine_ls_goodness_of_fit_ref 1.064
_refine_ls_hydrogen_treatment constr
_refine_ls_matrix_type full
_refine_ls_number_parameters 2182
_refine_ls_number_reflns 43237
_refine_ls_number_restraints 118
_refine_ls_restrained_S_all 1.072
_refine_ls_R_factor_all 0.1040
_refine_ls_R_factor_gt 0.0958
_refine_ls_shift/su_max 0.093
_refine_ls_shift/su_mean 0.002
_refine_ls_structure_factor_coef Fsqd
_refine_ls_weighting_details 'w=1/[\s^2^(Fo^2^)+(0.0600P)^2^+50.5161P] where P=(Fo^2^+2Fc^2^)/3'
_refine_ls_weighting_scheme calc
_refine_ls_wR_factor_gt 0.2211
_refine_ls_wR_factor_ref 0.2269
_reflns_Friedel_coverage 0.928
_reflns_Friedel_fraction_full 0.971
_reflns_Friedel_fraction_max 0.958
_reflns_number_gt 35667
_reflns_number_total 43237
_reflns_threshold_expression 'I > 2\s(I)'
_cod_data_source_file c9cc09752j2.cif
_cod_data_source_block 1
_cod_depositor_comments
;
The following automatic conversions were performed:

data item '_exptl_crystal_density_meas' value 'none' was changed to
'?' -- the value is perceived as not measured.

Automatic conversion script
Id: cif_fix_values 7556 2019-12-06 15:28:31Z antanas 

 Adding full bibliography for 7125880--7125882.cif.
;
_cod_database_code 7125880
_shelx_space_group_comment
;
The symmetry employed for this shelxl refinement is uniquely defined
by the following loop, which should always be used as a source of
symmetry information in preference to the above space-group names.
They are only intended as comments.
;
_shelx_estimated_absorpt_t_max 0.856
_shelx_estimated_absorpt_t_min 0.841
_olex2_refinement_description
;
1. Fixed Uiso
 At 1.2 times of:
  All C(H) groups, All C(H,H) groups, All N(H) groups
 At 1.5 times of:
  All C(H,H,H) groups
2. Restrained distances
 C158-C159
 1.54 with sigma of 0.02
 C160-C161
 1.54 with sigma of 0.02
 C161-C162
 1.54 with sigma of 0.02
 C163-C164
 1.54 with sigma of 0.02
 C164-C165
 1.54 with sigma of 0.02
 C166-C167
 1.54 with sigma of 0.02
 C167-C168
 1.54 with sigma of 0.02
 C139-C140
 1.54 with sigma of 0.02
 C140-C141
 1.54 with sigma of 0.02
 C142-C143
 1.54 with sigma of 0.02
 C136-C137
 1.54 with sigma of 0.02
 C175-C176
 1.54 with sigma of 0.02
 C176-C177
 1.54 with sigma of 0.02
 C178-C179
 1.54 with sigma of 0.02
 C179-C180
 1.54 with sigma of 0.02
 C169-C170
 1.54 with sigma of 0.02
 C170-C171
 1.54 with sigma of 0.02
 C172-C173
 1.54 with sigma of 0.02
 C173-C174
 1.54 with sigma of 0.02
 C151-C152
 1.54 with sigma of 0.02
 C152-C153
 1.54 with sigma of 0.02
 C148-C149
 1.54 with sigma of 0.02
 C149-C150
 1.54 with sigma of 0.02
 C154-C155
 1.54 with sigma of 0.02
 C155-C156
 1.54 with sigma of 0.02
 C145-C146
 1.54 with sigma of 0.02
 C146-C147
 1.54 with sigma of 0.02
 C190-C191
 1.54 with sigma of 0.02
 C191-C192
 1.54 with sigma of 0.02
 C187-C188
 1.54 with sigma of 0.02
 C188-C189
 1.54 with sigma of 0.02
 C184-C185
 1.54 with sigma of 0.02
 C185-C186
 1.54 with sigma of 0.02
 C181-C182
 1.54 with sigma of 0.02
 C182-C183
 1.54 with sigma of 0.02
 C157-C158
 1.54 with sigma of 0.02
 C133-C134
 1.54 with sigma of 0.02
 N29-C157
 1.45 with sigma of 0.02
 N29-C160
 1.45 with sigma of 0.02
 N29-C163
 1.45 with sigma of 0.02
 N29-C166
 1.45 with sigma of 0.02
 N27-C139
 1.45 with sigma of 0.02
 N27-C142
 1.45 with sigma of 0.02
 N27-C136
 1.45 with sigma of 0.02
 N27-C133
 1.45 with sigma of 0.02
 N30-C175
 1.45 with sigma of 0.02
 N30-C178
 1.45 with sigma of 0.02
 N30-C169
 1.45 with sigma of 0.02
 N30-C172
 1.45 with sigma of 0.02
 N28-C151
 1.45 with sigma of 0.02
 N28-C148
 1.45 with sigma of 0.02
 N28-C154
 1.45 with sigma of 0.02
 N28-C145
 1.45 with sigma of 0.02
 N31-C190
 1.45 with sigma of 0.02
 N31-C187
 1.45 with sigma of 0.02
 N31-C184
 1.45 with sigma of 0.02
 N31-C181
 1.45 with sigma of 0.02
3. Uiso/Uaniso restraints and constraints
Uanis(N27) \\sim Ueq, Uanis(C139) \\sim Ueq, Uanis(C140) \\sim Ueq, Uanis(C141)
\\sim Ueq, Uanis(C142) \\sim Ueq, Uanis(C143) \\sim Ueq, Uanis(C136) \\sim Ueq,
Uanis(C137) \\sim Ueq, Uanis(C133) \\sim Ueq, Uanis(C134) \\sim Ueq: with sigma
of 0.001 and sigma for terminal atoms of 0.002
Uanis(C119) = Uanis(C120)
Uanis(C181) = Uanis(C182)
Uanis(C191) = Uanis(C192)
Uanis(C142) = Uanis(C143)
Uanis(C121) = Uanis(C122)
Uanis(C189) = Uanis(C188)
Uanis(C178) = Uanis(C179)
Uanis(C133) = Uanis(C134)
4. Others
 Fixed Sof: O22(0.9438)
5.a Ternary CH refined with riding coordinates:
 C15(H15), C37(H37), C59(H59), C81(H81), C103(H103), C125(H125)
5.b Secondary CH2 refined with riding coordinates:
 C136(H13A,H13B), C139(H13F,H13G), C140(H14L,H14M), C142(H14Q,H14R), C145(H14A,
 H14B), C146(H14C,H14D), C148(H14H,H14I), C149(H14J,H14K), C151(H15E,H15F),
 C152(H15G,H15H), C154(H15L,H15M), C155(H15N,H15O), C157(H15S,H15T), C158(H15U,
 H15V), C160(H16D,H16E), C161(H16F,H16G), C163(H16K,H16L), C164(H16M,H16N),
 C166(H16R,H16S), C167(H16T,H16U), C169(H16Y,H), C170(H17A,H17B), C172(H17F,
 H17G), C173(H17H,H17I), C175(H17M,H17N), C176(H17O,H17P), C178(H17T,H17U),
 C179(H17V,H17W), C181(H18E,H18F), C182(H18G,H18H), C184(H18L,H18M), C185(H18N,
 H18O), C187(H18S,H18T), C188(H18U,H18V), C190(H19B,H19C), C191(H19D,H19E)
5.c Aromatic/amide H refined with riding coordinates:
 C2(H2), C3(H3), C5(H5), C6(H6), C9(H9), C10(H10), C11(H11), C12(H12),
 C18(H18), C19(H19), C20(H20), C21(H21), C22(H22), C24(H24), C25(H25), C27(H27),
  C28(H28), C31(H31), C32(H32), C33(H33), C34(H34), C40(H40), C41(H41),
 C42(H42), C43(H43), C44(H44), C46(H46), C47(H47), C49(H49), C50(H50), C53(H53),
  C54(H54), C55(H55), C56(H56), C62(H62), C63(H63), C64(H64), C65(H65),
 C66(H66), C68(H68), C69(H69), C71(H71), C72(H72), C75(H75), C76(H76), C77(H77),
  C78(H78), C84(H84), C85(H85), C86(H86), C87(H87), C88(H88), C90(H90),
 C91(H91), C93(H93), C94(H94), C97(H97), C98(H98), C99(H99), C100(H100),
 C106(H106), C107(H107), C108(H108), C109(H109), C110(H110), C112(H112),
 C113(H113), C115(H115), C116(H116), C119(H119), C120(H120), C121(H121),
 C122(H122), C128(H128), C129(H129), C130(H130), C131(H131), C132(H132),
 N2(H2A), N3(H3A), N4(H4), N5(H5A), N6(H6A), N7(H7), N8(H8), N9(H9A), N10(H10A),
  N11(H11A), N12(H12A), N13(H13), N15(H15A), N16(H16), N17(H17), N18(H18A),
 N19(H19A), N20(H20A), N21(H21A), N22(H22A), N23(H23), N24(H24A), N25(H25A),
 N26(H26)
5.d Fitted hexagon refined as free rotating group:
 C127(C128,C129,C130,C131,C132)
5.e Idealised Me refined as rotating group:
 C16(H16A,H16B,H16C), C38(H38A,H38B,H38C), C60(H60A,H60B,H60C), C82(H82A,H82B,
 H82C), C104(H10B,H10C,H10D), C126(H12B,H12C,H12D), C137(H13C,H13D,H13E),
 C141(H14N,H14O,H14P), C143(H14S,H14T,H14U), C147(H14E,H14F,H14G), C150(H15B,
 H15C,H15D), C153(H15I,H15J,H15K), C156(H15P,H15Q,H15R), C159(H15W,H15X,H15Y),
 C162(H16H,H16I,H16J), C165(H16O,H16P,H16Q), C168(H16V,H16W,H16X), C171(H17C,
 H17D,H17E), C174(H17J,H17K,H17L), C177(H17Q,H17R,H17S), C180(H18B,H18C,H18D),
 C183(H18I,H18J,H18K), C186(H18P,H18Q,H18R), C189(H18W,H18X,H18Y), C192(H19F,
 H19G,H19H), C193(H19I,H19J,H19K), C134(H13H,H13I,H13J)
;
_shelx_shelxl_version_number 2016/6
_olex2_submission_special_instructions 'No special instructions were received'

loop_
_space_group_symop_operation_xyz
'x, y, z'
'-x, y, -z'
'x+1/2, y+1/2, z'
'-x+1/2, y+1/2, -z'

loop_
_atom_site_label
_atom_site_type_symbol
_atom_site_fract_x
_atom_site_fract_y
_atom_site_fract_z
_atom_site_U_iso_or_equiv
_atom_site_adp_type
_atom_site_occupancy
_atom_site_site_symmetry_order
_atom_site_calc_flag
_atom_site_refinement_flags_posn
_atom_site_refinement_flags_adp
_atom_site_refinement_flags_occupancy
_atom_site_disorder_assembly
_atom_site_disorder_group
C1 C 0.41322(11) 0.46428(17) 0.38774(17) 0.0425(10) Uani 1 1 d . . . . .
C2 C 0.41109(13) 0.41762(18) 0.37180(18) 0.0510(11) Uani 1 1 d . . . . .
H2 H 0.415900 0.409481 0.342326 0.061 Uiso 1 1 calc R . . . .
C3 C 0.40211(14) 0.38217(18) 0.3977(2) 0.0558(11) Uani 1 1 d . . . . .
H3 H 0.401810 0.350537 0.386854 0.067 Uiso 1 1 calc R . . . .
C4 C 0.39368(13) 0.39345(18) 0.43903(17) 0.0494(11) Uani 1 1 d . . . . .
C5 C 0.39566(11) 0.44080(16) 0.45409(17) 0.0426(10) Uani 1 1 d . . . . .
H5 H 0.390484 0.449088 0.483079 0.051 Uiso 1 1 calc R . . . .
C6 C 0.40458(11) 0.47555(17) 0.42952(17) 0.0431(10) Uani 1 1 d . . . . .
H6 H 0.404931 0.507112 0.440627 0.052 Uiso 1 1 calc R . . . .
C7 C 0.37887(16) 0.31441(19) 0.4572(2) 0.0625(14) Uani 1 1 d . . . . .
C8 C 0.35857(17) 0.2473(2) 0.4921(2) 0.0716(16) Uani 1 1 d . . . . .
C9 C 0.3497(3) 0.2143(2) 0.4442(3) 0.103(3) Uani 1 1 d . . . . .
H9 H 0.347869 0.224392 0.408485 0.123 Uiso 1 1 calc R . . . .
C10 C 0.3436(3) 0.1677(3) 0.4499(4) 0.150(4) Uani 1 1 d . . . . .
H10 H 0.342045 0.144710 0.422652 0.181 Uiso 1 1 calc R . . . .
C11 C 0.3401(3) 0.1557(3) 0.4965(3) 0.128(3) Uani 1 1 d . . . . .
H11 H 0.329673 0.125578 0.494620 0.153 Uiso 1 1 calc R . . . .
C12 C 0.3507(2) 0.1849(2) 0.5445(3) 0.104(2) Uani 1 1 d . . . . .
H12 H 0.351221 0.174199 0.578793 0.125 Uiso 1 1 calc R . . . .
C13 C 0.36106(17) 0.2313(2) 0.5435(3) 0.0780(17) Uani 1 1 d . . . . .
C14 C 0.40107(18) 0.2523(3) 0.6585(2) 0.0822(19) Uani 1 1 d . . . . .
C15 C 0.43902(19) 0.2797(3) 0.7692(3) 0.0852(19) Uani 1 1 d . . . . .
H15 H 0.440164 0.245685 0.778544 0.102 Uiso 1 1 calc R . . . .
C16 C 0.42202(18) 0.3058(3) 0.7997(3) 0.103(3) Uani 1 1 d . . . . .
H16A H 0.415500 0.338149 0.784305 0.154 Uiso 1 1 calc GR . . . .
H16B H 0.443654 0.305341 0.847373 0.154 Uiso 1 1 calc GR . . . .
H16C H 0.396204 0.290417 0.786513 0.154 Uiso 1 1 calc GR . . . .
C17 C 0.48371(18) 0.2954(3) 0.8005(3) 0.090(2) Uani 1 1 d . . . . .
C18 C 0.5174(3) 0.2806(3) 0.8641(4) 0.119(3) Uani 1 1 d . . . . .
H18 H 0.512390 0.260383 0.886841 0.142 Uiso 1 1 calc R . . . .
C19 C 0.5592(3) 0.2965(4) 0.8939(4) 0.132(4) Uani 1 1 d . . . . .
H19 H 0.581720 0.291280 0.939110 0.159 Uiso 1 1 calc R . . . .
C20 C 0.5661(3) 0.3172(4) 0.8603(5) 0.145(4) Uani 1 1 d . . . . .
H20 H 0.594979 0.322920 0.880086 0.174 Uiso 1 1 calc R . . . .
C21 C 0.5356(2) 0.3326(4) 0.7968(5) 0.148(4) Uani 1 1 d . . . . .
H21 H 0.542526 0.351255 0.775141 0.178 Uiso 1 1 calc R . . . .
C22 C 0.49293(18) 0.3186(3) 0.7659(4) 0.103(2) Uani 1 1 d . . . . .
H22 H 0.470855 0.325479 0.721042 0.124 Uiso 1 1 calc R . . . .
C23 C 0.44912(11) 0.48265(15) 0.34494(17) 0.0402(9) Uani 1 1 d . . . . .
C24 C 0.49084(11) 0.47043(18) 0.39326(17) 0.0472(11) Uani 1 1 d . . . . .
H24 H 0.503549 0.474423 0.437854 0.057 Uiso 1 1 calc R . . . .
C25 C 0.51458(12) 0.45207(19) 0.37663(19) 0.0526(12) Uani 1 1 d . . . . .
H25 H 0.543186 0.442747 0.409951 0.063 Uiso 1 1 calc R . . . .
C26 C 0.49621(12) 0.44748(18) 0.31108(18) 0.0498(11) Uani 1 1 d . . . . .
C27 C 0.45416(13) 0.45902(18) 0.2631(2) 0.0513(12) Uani 1 1 d . . . . .
H27 H 0.441045 0.454624 0.218449 0.062 Uiso 1 1 calc R . . . .
C28 C 0.43076(12) 0.47727(18) 0.28050(19) 0.0503(11) Uani 1 1 d . . . . .
H28 H 0.401948 0.485986 0.247362 0.060 Uiso 1 1 calc R . . . .
C29 C 0.51685(14) 0.4368(3) 0.2429(2) 0.0715(17) Uani 1 1 d . . . . .
C30 C 0.55301(16) 0.4240(3) 0.1971(2) 0.105(3) Uani 1 1 d . . . . .
C31 C 0.51713(19) 0.4140(4) 0.1324(3) 0.129(4) Uani 1 1 d . . . . .
H31 H 0.491325 0.403689 0.121858 0.155 Uiso 1 1 calc R . . . .
C32 C 0.5209(2) 0.4198(8) 0.0850(3) 0.252(10) Uani 1 1 d . . . . .
H32 H 0.495963 0.420482 0.040417 0.302 Uiso 1 1 calc R . . . .
C33 C 0.5596(2) 0.4246(6) 0.1004(3) 0.213(7) Uani 1 1 d . . . . .
H33 H 0.562137 0.423174 0.067328 0.256 Uiso 1 1 calc R . . . .
C34 C 0.59481(18) 0.4316(4) 0.1644(3) 0.121(3) Uani 1 1 d . . . . .
H34 H 0.621612 0.435956 0.174902 0.145 Uiso 1 1 calc R . . . .
C35 C 0.59245(17) 0.4325(3) 0.2129(2) 0.107(2) Uani 1 1 d . . . . .
C36 C 0.66231(14) 0.4631(2) 0.3039(2) 0.0667(13) Uani 1 1 d . . . . .
C37 C 0.72910(17) 0.4906(2) 0.4070(3) 0.0726(14) Uani 1 1 d . . . . .
H37 H 0.739524 0.494024 0.381825 0.087 Uiso 1 1 calc R . . . .
C38 C 0.76532(17) 0.4690(2) 0.4738(3) 0.0772(17) Uani 1 1 d . . . . .
H38A H 0.756503 0.466723 0.500445 0.116 Uiso 1 1 calc GR . . . .
H38B H 0.790673 0.488618 0.496148 0.116 Uiso 1 1 calc GR . . . .
H38C H 0.771785 0.437753 0.467261 0.116 Uiso 1 1 calc GR . . . .
C39 C 0.7169(2) 0.5397(2) 0.4143(3) 0.0826(18) Uani 1 1 d . . . . .
C40 C 0.68439(19) 0.5451(2) 0.4178(2) 0.0949(16) Uani 1 1 d . . . . .
H40 H 0.668747 0.518643 0.413270 0.114 Uiso 1 1 calc R . . . .
C41 C 0.6747(3) 0.5887(3) 0.4279(3) 0.105(2) Uani 1 1 d . . . . .
H41 H 0.654442 0.590923 0.434463 0.126 Uiso 1 1 calc R . . . .
C42 C 0.6923(3) 0.6264(5) 0.4285(5) 0.162(5) Uani 1 1 d . . . . .
H42 H 0.681144 0.656008 0.426438 0.195 Uiso 1 1 calc R . . . .
C43 C 0.7258(4) 0.6232(3) 0.4321(6) 0.176(6) Uani 1 1 d . . . . .
H43 H 0.742271 0.650185 0.441182 0.211 Uiso 1 1 calc R . . . .
C44 C 0.7382(3) 0.5765(2) 0.4218(4) 0.107(3) Uani 1 1 d . . . . .
H44 H 0.760937 0.574222 0.420772 0.128 Uiso 1 1 calc R . . . .
C45 C 0.40004(11) 0.53966(15) 0.33068(17) 0.0432(9) Uani 1 1 d . . . . .
C46 C 0.35921(11) 0.54521(18) 0.31006(19) 0.0487(11) Uani 1 1 d . . . . .
H46 H 0.347557 0.522109 0.320206 0.058 Uiso 1 1 calc R . . . .
C47 C 0.33504(14) 0.58531(19) 0.2740(2) 0.0583(13) Uani 1 1 d . . . . .
H47 H 0.308023 0.590180 0.262488 0.070 Uiso 1 1 calc R . . . .
C48 C 0.35111(13) 0.61754(17) 0.25538(19) 0.0493(11) Uani 1 1 d . . . . .
C49 C 0.39167(12) 0.61401(17) 0.27955(18) 0.0467(10) Uani 1 1 d . . . . .
H49 H 0.403596 0.638046 0.271127 0.056 Uiso 1 1 calc R . . . .
C50 C 0.41648(11) 0.57544(15) 0.31689(18) 0.0442(10) Uani 1 1 d . . . . .
H50 H 0.444949 0.573520 0.333132 0.053 Uiso 1 1 calc R . . . .
C51 C 0.28364(13) 0.65393(18) 0.1637(2) 0.0563(12) Uani 1 1 d . . . . .
C52 C 0.22665(16) 0.6938(2) 0.0613(2) 0.0642(14) Uani 1 1 d . . . . .
C53 C 0.1983(2) 0.6560(3) 0.0298(3) 0.096(2) Uani 1 1 d . . . . .
H53 H 0.206888 0.625198 0.046251 0.115 Uiso 1 1 calc R . . . .
C54 C 0.1570(3) 0.6660(3) -0.0268(4) 0.112(3) Uani 1 1 d . . . . .
H54 H 0.137901 0.640829 -0.050962 0.134 Uiso 1 1 calc R . . . .
C55 C 0.1427(2) 0.7111(4) -0.0490(4) 0.117(3) Uani 1 1 d . . . . .
H55 H 0.114218 0.716384 -0.087160 0.141 Uiso 1 1 calc R . . . .
C56 C 0.1690(2) 0.7468(3) -0.0168(4) 0.102(3) Uani 1 1 d . . . . .
H56 H 0.158644 0.777389 -0.032737 0.123 Uiso 1 1 calc R . . . .
C57 C 0.21228(19) 0.7411(3) 0.0407(3) 0.089(2) Uani 1 1 d . . . . .
C58 C 0.22898(17) 0.8207(2) 0.0858(3) 0.0829(15) Uani 1 1 d . . . . .
C59 C 0.2513(2) 0.8952(2) 0.1364(3) 0.104(2) Uani 1 1 d . . . . .
H59 H 0.223270 0.905999 0.095588 0.125 Uiso 1 1 calc R . . . .
C60 C 0.2862(2) 0.9296(3) 0.1525(4) 0.123(2) Uani 1 1 d . . . . .
H60A H 0.314253 0.916766 0.187922 0.185 Uiso 1 1 calc GR . . . .
H60B H 0.282620 0.959589 0.166000 0.185 Uiso 1 1 calc GR . . . .
H60C H 0.283717 0.933994 0.113590 0.185 Uiso 1 1 calc GR . . . .
C61 C 0.24868(19) 0.8931(3) 0.1903(3) 0.106(3) Uani 1 1 d . . . . .
C62 C 0.2183(2) 0.9180(4) 0.1851(4) 0.131(3) Uani 1 1 d . . . . .
H62 H 0.196045 0.932939 0.145402 0.157 Uiso 1 1 calc R . . . .
C63 C 0.2210(2) 0.9210(4) 0.2405(4) 0.182(3) Uani 1 1 d . . . . .
H63 H 0.201803 0.940393 0.239621 0.219 Uiso 1 1 calc R . . . .
C64 C 0.2525(3) 0.8947(4) 0.2984(4) 0.144(3) Uani 1 1 d . . . . .
H64 H 0.251996 0.892225 0.333520 0.173 Uiso 1 1 calc R . . . .
C65 C 0.2806(3) 0.8754(5) 0.3002(4) 0.163(4) Uani 1 1 d . . . . .
H65 H 0.303580 0.861440 0.340278 0.195 Uiso 1 1 calc R . . . .
C66 C 0.2813(2) 0.8726(4) 0.2488(3) 0.125(3) Uani 1 1 d . . . . .
H66 H 0.303732 0.856966 0.253795 0.150 Uiso 1 1 calc R . . . .
C67 C 0.54366(12) 0.66248(17) 0.41423(18) 0.0470(10) Uani 1 1 d . . . . .
C68 C 0.50437(12) 0.67944(16) 0.38977(19) 0.0449(10) Uani 1 1 d . . . . .
H68 H 0.496038 0.679303 0.415961 0.054 Uiso 1 1 calc R . . . .
C69 C 0.47671(14) 0.69700(17) 0.32534(19) 0.0514(11) Uani 1 1 d . . . . .
H69 H 0.450034 0.709543 0.308965 0.062 Uiso 1 1 calc R . . . .
C70 C 0.48757(12) 0.69635(17) 0.28552(19) 0.0482(10) Uani 1 1 d . . . . .
C71 C 0.52728(13) 0.67879(19) 0.30996(19) 0.0546(11) Uani 1 1 d . . . . .
H71 H 0.535448 0.677927 0.283568 0.066 Uiso 1 1 calc R . . . .
C72 C 0.55496(13) 0.66232(18) 0.37544(19) 0.0521(12) Uani 1 1 d . . . . .
H72 H 0.582165 0.650827 0.392907 0.062 Uiso 1 1 calc R . . . .
C73 C 0.45168(12) 0.6980(2) 0.16739(19) 0.0568(12) Uani 1 1 d . . . . .
C74 C 0.39514(15) 0.6987(2) 0.0480(2) 0.0647(13) Uani 1 1 d . . . . .
C75 C 0.41416(19) 0.6668(3) 0.0328(3) 0.0833(19) Uani 1 1 d . . . . .
H75 H 0.441119 0.653585 0.066686 0.100 Uiso 1 1 calc R . . . .
C76 C 0.3937(2) 0.6551(3) -0.0303(3) 0.114(2) Uani 1 1 d . . . . .
H76 H 0.407759 0.636406 -0.040806 0.137 Uiso 1 1 calc R . . . .
C77 C 0.3523(2) 0.6701(3) -0.0800(3) 0.096(2) Uani 1 1 d . . . . .
H77 H 0.337969 0.660147 -0.123641 0.115 Uiso 1 1 calc R . . . .
C78 C 0.33241(18) 0.6987(2) -0.0668(2) 0.0713(15) Uani 1 1 d . . . . .
H78 H 0.303860 0.707692 -0.100991 0.086 Uiso 1 1 calc R . . . .
C79 C 0.35307(15) 0.7152(2) -0.0036(2) 0.0644(14) Uani 1 1 d . . . . .
C80 C 0.31083(16) 0.7847(2) -0.0272(2) 0.0646(15) Uani 1 1 d . . . . .
C81 C 0.27238(19) 0.8525(2) -0.0359(2) 0.0779(18) Uani 1 1 d . . . . .
H81 H 0.287505 0.867639 -0.049905 0.093 Uiso 1 1 calc R . . . .
C82 C 0.2770(2) 0.8847(3) 0.0134(3) 0.104(2) Uani 1 1 d . . . . .
H82A H 0.270976 0.867444 0.038462 0.156 Uiso 1 1 calc GR . . . .
H82B H 0.257016 0.910697 -0.009435 0.156 Uiso 1 1 calc GR . . . .
H82C H 0.306105 0.896846 0.043134 0.156 Uiso 1 1 calc GR . . . .
C83 C 0.22665(17) 0.8472(2) -0.0962(3) 0.0778(16) Uani 1 1 d . . . . .
C84 C 0.2023(2) 0.8147(3) -0.1007(3) 0.090(2) Uani 1 1 d . . . . .
H84 H 0.214577 0.793015 -0.065981 0.108 Uiso 1 1 calc R . . . .
C85 C 0.1578(2) 0.8105(3) -0.1559(3) 0.103(3) Uani 1 1 d . . . . .
H85 H 0.140549 0.787026 -0.158185 0.123 Uiso 1 1 calc R . . . .
C86 C 0.1416(3) 0.8428(3) -0.2058(3) 0.120(3) Uani 1 1 d . . . . .
H86 H 0.112540 0.841252 -0.243619 0.144 Uiso 1 1 calc R . . . .
C87 C 0.1669(2) 0.8770(3) -0.2012(3) 0.105(3) Uani 1 1 d . . . . .
H87 H 0.154879 0.899147 -0.235383 0.126 Uiso 1 1 calc R . . . .
C88 C 0.2095(2) 0.8796(2) -0.1479(3) 0.085(2) Uani 1 1 d . . . . .
H88 H 0.227097 0.902652 -0.145732 0.102 Uiso 1 1 calc R . . . .
C89 C 0.59948(12) 0.60811(17) 0.49886(17) 0.0459(10) Uani 1 1 d . . . . .
C90 C 0.64075(12) 0.60698(17) 0.55543(19) 0.0484(11) Uani 1 1 d . . . . .
H90 H 0.651605 0.632199 0.585319 0.058 Uiso 1 1 calc R . . . .
C91 C 0.66730(12) 0.56912(17) 0.57000(18) 0.0476(10) Uani 1 1 d . . . . .
H91 H 0.695716 0.568543 0.609849 0.057 Uiso 1 1 calc R . . . .
C92 C 0.65175(12) 0.53223(17) 0.52560(19) 0.0477(10) Uani 1 1 d . . . . .
C93 C 0.61002(12) 0.53334(17) 0.46949(18) 0.0475(10) Uani 1 1 d . . . . .
H93 H 0.599354 0.508312 0.439345 0.057 Uiso 1 1 calc R . . . .
C94 C 0.58315(12) 0.56941(16) 0.45543(18) 0.0464(10) Uani 1 1 d . . . . .
H94 H 0.554114 0.568515 0.417295 0.056 Uiso 1 1 calc R . . . .
C95 C 0.71448(12) 0.47997(18) 0.59048(19) 0.0510(11) Uani 1 1 d . . . . .
C96 C 0.77043(13) 0.4207(2) 0.6296(2) 0.0609(14) Uani 1 1 d . . . . .
C97 C 0.79901(15) 0.4352(2) 0.6948(2) 0.0706(16) Uani 1 1 d . . . . .
H97 H 0.791942 0.460184 0.709745 0.085 Uiso 1 1 calc R . . . .
C98 C 0.83700(16) 0.4132(3) 0.7363(2) 0.082(2) Uani 1 1 d . . . . .
H98 H 0.856155 0.423271 0.780463 0.098 Uiso 1 1 calc R . . . .
C99 C 0.84862(17) 0.3780(3) 0.7180(3) 0.0792(19) Uani 1 1 d . . . . .
H99 H 0.875666 0.363848 0.748506 0.095 Uiso 1 1 calc R . . . .
C100 C 0.82086(16) 0.3624(2) 0.6540(3) 0.0766(17) Uani 1 1 d . . . . .
H100 H 0.829187 0.337388 0.640999 0.092 Uiso 1 1 calc R . . . .
C101 C 0.78051(13) 0.3829(2) 0.6078(2) 0.0620(13) Uani 1 1 d . . . . .
C102 C 0.76186(12) 0.35166(16) 0.5067(2) 0.0514(11) Uani 1 1 d . . . . .
C103 C 0.73443(14) 0.32318(19) 0.3995(2) 0.0594(13) Uani 1 1 d . . . . .
H103 H 0.756323 0.343597 0.404898 0.071 Uiso 1 1 calc R . . . .
C104 C 0.69265(15) 0.3313(2) 0.3314(2) 0.0668(14) Uani 1 1 d . . . . .
H10B H 0.673812 0.304635 0.318431 0.100 Uiso 1 1 calc GR . . . .
H10C H 0.697958 0.335028 0.300500 0.100 Uiso 1 1 calc GR . . . .
H10D H 0.679196 0.359622 0.331372 0.100 Uiso 1 1 calc GR . . . .
C105 C 0.74888(15) 0.2735(2) 0.4081(2) 0.0630(13) Uani 1 1 d . . . . .
C106 C 0.73223(18) 0.2396(3) 0.4220(3) 0.0890(17) Uani 1 1 d . . . . .
H106 H 0.712041 0.247390 0.427470 0.107 Uiso 1 1 calc R . . . .
C107 C 0.7452(2) 0.1934(2) 0.4283(4) 0.111(2) Uani 1 1 d . . . . .
H107 H 0.734421 0.170083 0.439592 0.134 Uiso 1 1 calc R . . . .
C108 C 0.77416(18) 0.1807(3) 0.4181(3) 0.0944(18) Uani 1 1 d . . . . .
H108 H 0.781501 0.149075 0.419167 0.113 Uiso 1 1 calc R . . . .
C109 C 0.79071(16) 0.2157(2) 0.4067(3) 0.0799(15) Uani 1 1 d . . . . .
H109 H 0.811503 0.208663 0.402294 0.096 Uiso 1 1 calc R . . . .
C110 C 0.77814(16) 0.2622(2) 0.4011(2) 0.0709(14) Uani 1 1 d . . . . .
H110 H 0.790148 0.285979 0.392445 0.085 Uiso 1 1 calc R . . . .
C111 C 0.58384(12) 0.68148(17) 0.52889(19) 0.0501(11) Uani 1 1 d . . . . .
C112 C 0.59268(17) 0.72667(19) 0.5224(2) 0.0697(13) Uani 1 1 d . . . . .
H112 H 0.591060 0.734114 0.486047 0.084 Uiso 1 1 calc R . . . .
C113 C 0.60372(16) 0.7611(2) 0.5668(2) 0.0702(13) Uani 1 1 d . . . . .
H113 H 0.611624 0.791162 0.562804 0.084 Uiso 1 1 calc R . . . .
C114 C 0.60316(13) 0.75133(17) 0.61757(19) 0.0519(10) Uani 1 1 d . . . . .
C115 C 0.59528(13) 0.70553(17) 0.62531(19) 0.0505(11) Uani 1 1 d . . . . .
H115 H 0.596563 0.697948 0.661340 0.061 Uiso 1 1 calc R . . . .
C116 C 0.58564(13) 0.67115(17) 0.58122(18) 0.0511(11) Uani 1 1 d . . . . .
H116 H 0.580238 0.640261 0.587066 0.061 Uiso 1 1 calc R . . . .
C117 C 0.60233(18) 0.8318(2) 0.6482(3) 0.0724(15) Uani 1 1 d . . . . .
C118 C 0.6079(2) 0.9058(2) 0.7006(3) 0.1243(17) Uani 1 1 d . . . . .
C119 C 0.6092(4) 0.9352(3) 0.6622(5) 0.249(3) Uani 1 1 d . . . . .
H119 H 0.617379 0.923297 0.638337 0.299 Uiso 1 1 calc R . . . .
C120 C 0.5993(4) 0.9809(3) 0.6562(5) 0.249(3) Uani 1 1 d . . . . .
H120 H 0.594017 1.000228 0.622742 0.299 Uiso 1 1 calc R . . . .
C121 C 0.5977(5) 0.9967(3) 0.7041(6) 0.304(3) Uani 1 1 d . . . . .
H121 H 0.598456 1.029472 0.709600 0.365 Uiso 1 1 calc R . . . .
C122 C 0.5952(5) 0.9710(3) 0.7425(6) 0.304(3) Uani 1 1 d . . . . .
H122 H 0.592145 0.984758 0.771787 0.365 Uiso 1 1 calc R . . . .
C123 C 0.5973(3) 0.9223(3) 0.7387(4) 0.255(2) Uani 1 1 d . . . . .
C124 C 0.5843(3) 0.9024(3) 0.8132(3) 0.140(3) Uani 1 1 d . . . . .
C125 C 0.57012(18) 0.8687(3) 0.8837(3) 0.0841(17) Uani 1 1 d . . . . .
H125 H 0.569758 0.902388 0.893065 0.101 Uiso 1 1 calc R . . . .
C126 C 0.59733(19) 0.8457(3) 0.9461(3) 0.098(2) Uani 1 1 d . . . . .
H12B H 0.599068 0.812470 0.939516 0.146 Uiso 1 1 calc GR . . . .
H12C H 0.585694 0.849445 0.968606 0.146 Uiso 1 1 calc GR . . . .
H12D H 0.625780 0.859486 0.972499 0.146 Uiso 1 1 calc GR . . . .
C127 C 0.52472(11) 0.85083(17) 0.8464(2) 0.129(3) Uani 1 1 d . . . . .
C128 C 0.50023(16) 0.8693(2) 0.8611(3) 0.204(5) Uani 1 1 d G . . . .
H128 H 0.508836 0.897276 0.885774 0.245 Uiso 1 1 calc R . . . .
C129 C 0.46315(17) 0.8470(3) 0.8397(4) 0.203(6) Uani 1 1 d G . . . .
H129 H 0.446409 0.859631 0.849666 0.244 Uiso 1 1 calc R . . . .
C130 C 0.45055(16) 0.8061(2) 0.8036(4) 0.153(4) Uani 1 1 d G . . . .
H130 H 0.425207 0.790821 0.788894 0.184 Uiso 1 1 calc R . . . .
C131 C 0.47504(18) 0.7876(2) 0.7889(3) 0.162(5) Uani 1 1 d G . . . .
H131 H 0.466432 0.759656 0.764228 0.194 Uiso 1 1 calc R . . . .
C132 C 0.51212(15) 0.80995(18) 0.8103(3) 0.122(3) Uani 1 1 d G . . . .
H132 H 0.528859 0.797301 0.800335 0.146 Uiso 1 1 calc R . . . .
C136 C 0.5707(3) 0.6237(4) 0.1957(4) 0.1282(12) Uani 1 1 d D U . . .
H13A H 0.547162 0.639683 0.190314 0.154 Uiso 1 1 calc R . . . .
H13B H 0.571074 0.637036 0.161736 0.154 Uiso 1 1 calc R . . . .
C137 C 0.6104(5) 0.6430(7) 0.2591(7) 0.257(2) Uani 1 1 d D U . . .
H13C H 0.610999 0.676934 0.255657 0.386 Uiso 1 1 calc GR . . . .
H13D H 0.635513 0.629371 0.267690 0.386 Uiso 1 1 calc GR . . . .
H13E H 0.610343 0.635211 0.294956 0.386 Uiso 1 1 calc GR . . . .
C139 C 0.5619(3) 0.5494(5) 0.2323(5) 0.1599(12) Uani 1 1 d D U . . .
H13F H 0.560917 0.515452 0.224750 0.192 Uiso 1 1 calc R . . . .
H13G H 0.589686 0.556994 0.274875 0.192 Uiso 1 1 calc R . . . .
C140 C 0.5239(3) 0.5642(4) 0.2324(4) 0.1409(12) Uani 1 1 d D U . . .
H14L H 0.519994 0.598380 0.228935 0.169 Uiso 1 1 calc R . . . .
H14M H 0.496820 0.549264 0.195771 0.169 Uiso 1 1 calc R . . . .
C141 C 0.5384(3) 0.5465(4) 0.2984(4) 0.126(2) Uani 1 1 d D U . . .
H14N H 0.535478 0.512503 0.296854 0.189 Uiso 1 1 calc GR . . . .
H14O H 0.520762 0.560602 0.307402 0.189 Uiso 1 1 calc GR . . . .
H14P H 0.568159 0.555037 0.332968 0.189 Uiso 1 1 calc GR . . . .
C142 C 0.5112(4) 0.5752(5) 0.1182(6) 0.1908(11) Uani 1 1 d D U . . .
H14Q H 0.506121 0.595838 0.084005 0.229 Uiso 1 1 calc R . . . .
H14R H 0.495248 0.588569 0.131250 0.229 Uiso 1 1 calc R . . . .
C143 C 0.4898(4) 0.5255(5) 0.0843(6) 0.1908(11) Uani 1 1 d D U . . .
H14S H 0.459804 0.530051 0.046354 0.286 Uiso 1 1 calc GR . . . .
H14T H 0.492001 0.504936 0.115802 0.286 Uiso 1 1 calc GR . . . .
H14U H 0.504587 0.511325 0.070202 0.286 Uiso 1 1 calc GR . . . .
C145 C 0.2538(2) 0.7952(2) 0.6750(2) 0.0885(18) Uani 1 1 d D . . . .
H14A H 0.273983 0.818595 0.681341 0.106 Uiso 1 1 calc R . . . .
H14B H 0.224921 0.804835 0.636189 0.106 Uiso 1 1 calc R . . . .
C146 C 0.2638(2) 0.7478(3) 0.6605(3) 0.111(2) Uani 1 1 d D . . . .
H14C H 0.293165 0.738155 0.697518 0.133 Uiso 1 1 calc R . . . .
H14D H 0.243976 0.723755 0.653623 0.133 Uiso 1 1 calc R . . . .
C147 C 0.25882(19) 0.7537(2) 0.5985(3) 0.0852(18) Uani 1 1 d D . . . .
H14E H 0.248727 0.785228 0.581144 0.128 Uiso 1 1 calc GR . . . .
H14F H 0.238232 0.730885 0.565671 0.128 Uiso 1 1 calc GR . . . .
H14G H 0.286311 0.748623 0.609012 0.128 Uiso 1 1 calc GR . . . .
C148 C 0.29773(19) 0.7765(2) 0.7949(3) 0.091(2) Uani 1 1 d D . . . .
H14H H 0.298343 0.742451 0.789321 0.109 Uiso 1 1 calc R . . . .
H14I H 0.298458 0.781327 0.832525 0.109 Uiso 1 1 calc R . . . .
C149 C 0.3381(2) 0.7988(3) 0.8108(3) 0.104(3) Uani 1 1 d D . . . .
H14J H 0.339346 0.791959 0.775564 0.125 Uiso 1 1 calc R . . . .
H14K H 0.337592 0.833047 0.814908 0.125 Uiso 1 1 calc R . . . .
C150 C 0.3766(2) 0.7776(3) 0.8757(3) 0.110(3) Uani 1 1 d D . . . .
H15B H 0.369695 0.772609 0.904471 0.166 Uiso 1 1 calc GR . . . .
H15C H 0.400856 0.798856 0.896809 0.166 Uiso 1 1 calc GR . . . .
H15D H 0.383910 0.747678 0.867238 0.166 Uiso 1 1 calc GR . . . .
C151 C 0.25305(16) 0.8474(2) 0.7477(2) 0.0668(15) Uani 1 1 d D . . . .
H15E H 0.258067 0.848594 0.789390 0.080 Uiso 1 1 calc R . . . .
H15F H 0.275927 0.865388 0.753601 0.080 Uiso 1 1 calc R . . . .
C152 C 0.21039(18) 0.8706(2) 0.6944(3) 0.0782(18) Uani 1 1 d D . . . .
H15G H 0.205425 0.871472 0.652747 0.094 Uiso 1 1 calc R . . . .
H15H H 0.186934 0.853054 0.687369 0.094 Uiso 1 1 calc R . . . .
C153 C 0.21235(16) 0.9196(2) 0.7172(2) 0.0676(15) Uani 1 1 d D . . . .
H15I H 0.214562 0.918318 0.756163 0.101 Uiso 1 1 calc GR . . . .
H15J H 0.186537 0.936582 0.682488 0.101 Uiso 1 1 calc GR . . . .
H15K H 0.237226 0.935719 0.727858 0.101 Uiso 1 1 calc GR . . . .
C154 C 0.22023(18) 0.7676(2) 0.7193(2) 0.0802(18) Uani 1 1 d D . . . .
H15L H 0.224843 0.734823 0.713491 0.096 Uiso 1 1 calc R . . . .
H15M H 0.193477 0.778101 0.677189 0.096 Uiso 1 1 calc R . . . .
C155 C 0.2139(2) 0.7683(3) 0.7699(3) 0.098(2) Uani 1 1 d D . . . .
H15N H 0.209789 0.800728 0.777566 0.118 Uiso 1 1 calc R . . . .
H15O H 0.239318 0.755446 0.811808 0.118 Uiso 1 1 calc R . . . .
C156 C 0.1742(2) 0.7385(3) 0.7449(3) 0.118(3) Uani 1 1 d D . . . .
H15P H 0.149611 0.749357 0.701474 0.177 Uiso 1 1 calc GR . . . .
H15Q H 0.168206 0.741730 0.775140 0.177 Uiso 1 1 calc GR . . . .
H15R H 0.179688 0.705699 0.742495 0.177 Uiso 1 1 calc GR . . . .
C157 C 0.2912(3) 0.5559(4) -0.0244(4) 0.176(3) Uani 1 1 d D . . . .
H15S H 0.259771 0.555655 -0.053525 0.211 Uiso 1 1 calc R . . . .
H15T H 0.301227 0.523907 -0.007446 0.211 Uiso 1 1 calc R . . . .
C158 C 0.3051(4) 0.5698(4) -0.0653(4) 0.284(4) Uani 1 1 d D . . . .
H15U H 0.289231 0.597705 -0.092182 0.341 Uiso 1 1 calc R . . . .
H15V H 0.335848 0.577252 -0.035841 0.341 Uiso 1 1 calc R . . . .
C159 C 0.2961(6) 0.5298(5) -0.1082(7) 0.336(7) Uani 1 1 d D . . . .
H15W H 0.267358 0.518180 -0.129851 0.504 Uiso 1 1 calc GR . . . .
H15X H 0.316729 0.504941 -0.081746 0.504 Uiso 1 1 calc GR . . . .
H15Y H 0.298222 0.540066 -0.141197 0.504 Uiso 1 1 calc GR . . . .
C160 C 0.3520(2) 0.5843(4) 0.0725(3) 0.130(2) Uani 1 1 d D . . . .
H16D H 0.361358 0.597484 0.049092 0.156 Uiso 1 1 calc R . . . .
H16E H 0.359743 0.550819 0.080018 0.156 Uiso 1 1 calc R . . . .
C161 C 0.3752(3) 0.6063(3) 0.1338(5) 0.144(4) Uani 1 1 d D . . . .
H16F H 0.361260 0.599718 0.152776 0.172 Uiso 1 1 calc R . . . .
H16G H 0.374215 0.640423 0.127388 0.172 Uiso 1 1 calc R . . . .
C162 C 0.4255(3) 0.5896(5) 0.1863(4) 0.186(4) Uani 1 1 d D . . . .
H16H H 0.428601 0.558955 0.173517 0.279 Uiso 1 1 calc GR . . . .
H16I H 0.434223 0.587715 0.230189 0.279 Uiso 1 1 calc GR . . . .
H16J H 0.443395 0.612272 0.186216 0.279 Uiso 1 1 calc GR . . . .
C163 C 0.2951(3) 0.6365(3) 0.0121(4) 0.117(3) Uani 1 1 d D . . . .
H16K H 0.310988 0.650129 -0.000929 0.141 Uiso 1 1 calc R . . . .
H16L H 0.301871 0.654690 0.049362 0.141 Uiso 1 1 calc R . . . .
C164 C 0.2479(3) 0.6385(3) -0.0445(5) 0.146(3) Uani 1 1 d D . . . .
H16M H 0.232157 0.625556 -0.030923 0.175 Uiso 1 1 calc R . . . .
H16N H 0.241184 0.619350 -0.081090 0.175 Uiso 1 1 calc R . . . .
C165 C 0.2342(3) 0.6895(3) -0.0672(4) 0.124(3) Uani 1 1 d D . . . .
H16O H 0.239379 0.707958 -0.031695 0.186 Uiso 1 1 calc GR . . . .
H16P H 0.203830 0.690431 -0.105195 0.186 Uiso 1 1 calc GR . . . .
H16Q H 0.250544 0.702533 -0.079209 0.186 Uiso 1 1 calc GR . . . .
C166 C 0.2889(3) 0.5710(3) 0.0633(4) 0.164(3) Uani 1 1 d D . . . .
H16R H 0.297280 0.593530 0.097889 0.196 Uiso 1 1 calc R . . . .
H16S H 0.257551 0.572019 0.029844 0.196 Uiso 1 1 calc R . . . .
C167 C 0.3016(3) 0.5229(3) 0.0929(5) 0.170(4) Uani 1 1 d D . . . .
H16T H 0.332746 0.520816 0.127708 0.204 Uiso 1 1 calc R . . . .
H16U H 0.292506 0.499155 0.059199 0.204 Uiso 1 1 calc R . . . .
C168 C 0.2793(3) 0.5152(3) 0.1210(4) 0.131(3) Uani 1 1 d D . . . .
H16V H 0.282113 0.543232 0.144557 0.196 Uiso 1 1 calc GR . . . .
H16W H 0.292280 0.488692 0.151134 0.196 Uiso 1 1 calc GR . . . .
H16X H 0.249171 0.508767 0.085480 0.196 Uiso 1 1 calc GR . . . .
C169 C 0.3536(3) 0.2177(4) 0.8057(5) 0.188(4) Uani 1 1 d D . . . .
H16Y H 0.344475 0.245892 0.778187 0.226 Uiso 1 1 calc R . . . .
H H 0.384659 0.220914 0.841155 0.226 Uiso 1 1 calc R . . . .
C170 C 0.3482(4) 0.1794(4) 0.7660(5) 0.202(6) Uani 1 1 d D . . . .
H17A H 0.317425 0.172460 0.734429 0.243 Uiso 1 1 calc R . . . .
H17B H 0.362084 0.151910 0.795034 0.243 Uiso 1 1 calc R . . . .
C171 C 0.3639(3) 0.1823(4) 0.7270(4) 0.171(3) Uani 1 1 d D . . . .
H17C H 0.362100 0.214610 0.713464 0.256 Uiso 1 1 calc GR . . . .
H17D H 0.346271 0.162396 0.688235 0.256 Uiso 1 1 calc GR . . . .
H17E H 0.393514 0.171778 0.754306 0.256 Uiso 1 1 calc GR . . . .
C172 C 0.3399(3) 0.1773(3) 0.8751(5) 0.161(4) Uani 1 1 d D . . . .
H17F H 0.327243 0.181996 0.896469 0.193 Uiso 1 1 calc R . . . .
H17G H 0.323184 0.152541 0.841954 0.193 Uiso 1 1 calc R . . . .
C173 C 0.3835(4) 0.1595(5) 0.9251(7) 0.250(6) Uani 1 1 d D . . . .
H17H H 0.399503 0.179790 0.964129 0.300 Uiso 1 1 calc R . . . .
H17I H 0.398770 0.158268 0.907512 0.300 Uiso 1 1 calc R . . . .
C174 C 0.3785(4) 0.1093(5) 0.9428(7) 0.308(6) Uani 1 1 d D . . . .
H17J H 0.350339 0.106191 0.930406 0.462 Uiso 1 1 calc GR . . . .
H17K H 0.400358 0.104310 0.989928 0.462 Uiso 1 1 calc GR . . . .
H17L H 0.381821 0.086196 0.919208 0.462 Uiso 1 1 calc GR . . . .
C175 C 0.3561(3) 0.2646(3) 0.8885(5) 0.150(4) Uani 1 1 d D . . . .
H17M H 0.345066 0.266813 0.912381 0.181 Uiso 1 1 calc R . . . .
H17N H 0.386878 0.257644 0.920933 0.181 Uiso 1 1 calc R . . . .
C176 C 0.3510(3) 0.3108(4) 0.8588(5) 0.148(4) Uani 1 1 d D . . . .
H17O H 0.320937 0.320947 0.829420 0.178 Uiso 1 1 calc R . . . .
H17P H 0.361736 0.310447 0.834356 0.178 Uiso 1 1 calc R . . . .
C177 C 0.3781(3) 0.3414(4) 0.9190(5) 0.161(5) Uani 1 1 d D . . . .
H17Q H 0.370951 0.335435 0.947329 0.242 Uiso 1 1 calc GR . . . .
H17R H 0.372728 0.374222 0.905859 0.242 Uiso 1 1 calc GR . . . .
H17S H 0.408179 0.334321 0.942840 0.242 Uiso 1 1 calc GR . . . .
C178 C 0.2852(3) 0.2319(5) 0.7815(4) 0.244(3) Uani 1 1 d D . . . .
H17T H 0.282363 0.259727 0.756965 0.293 Uiso 1 1 calc R . . . .
H17U H 0.272282 0.205053 0.751044 0.293 Uiso 1 1 calc R . . . .
C179 C 0.2645(3) 0.2393(5) 0.8062(4) 0.244(3) Uani 1 1 d D . . . .
H17V H 0.275101 0.268045 0.832824 0.293 Uiso 1 1 calc R . . . .
H17W H 0.269390 0.212747 0.834123 0.293 Uiso 1 1 calc R . . . .
C180 C 0.2143(2) 0.2441(4) 0.7441(3) 0.124(3) Uani 1 1 d D . . . .
H18B H 0.209301 0.273438 0.721234 0.186 Uiso 1 1 calc GR . . . .
H18C H 0.197894 0.243899 0.759309 0.186 Uiso 1 1 calc GR . . . .
H18D H 0.205438 0.217926 0.714170 0.186 Uiso 1 1 calc GR . . . .
C181 C 0.9615(3) 0.3476(5) 0.6384(6) 0.187(4) Uani 1 1 d D . . . .
H18E H 0.970749 0.334084 0.679946 0.225 Uiso 1 1 calc R . . . .
H18F H 0.977629 0.376842 0.649127 0.225 Uiso 1 1 calc R . . . .
C182 C 0.9732(3) 0.3135(5) 0.6076(6) 0.187(4) Uani 1 1 d D . . . .
H18G H 0.961965 0.282086 0.604275 0.225 Uiso 1 1 calc R . . . .
H18H H 0.960770 0.324051 0.563146 0.225 Uiso 1 1 calc R . . . .
C183 C 1.0211(2) 0.3119(4) 0.6505(7) 0.216(6) Uani 1 1 d D . . . .
H18I H 1.031349 0.340750 0.645107 0.323 Uiso 1 1 calc GR . . . .
H18J H 1.029508 0.285239 0.638085 0.323 Uiso 1 1 calc GR . . . .
H18K H 1.033363 0.308702 0.696303 0.323 Uiso 1 1 calc GR . . . .
C184 C 0.8866(2) 0.3178(3) 0.5679(4) 0.122(3) Uani 1 1 d D . . . .
H18L H 0.856713 0.328419 0.540924 0.146 Uiso 1 1 calc R . . . .
H18M H 0.890015 0.301972 0.538424 0.146 Uiso 1 1 calc R . . . .
C185 C 0.8940(3) 0.2834(3) 0.6154(5) 0.145(4) Uani 1 1 d D . . . .
H18N H 0.893821 0.299399 0.648156 0.174 Uiso 1 1 calc R . . . .
H18O H 0.922428 0.269202 0.638540 0.174 Uiso 1 1 calc R . . . .
C186 C 0.8607(2) 0.2454(3) 0.5826(4) 0.117(3) Uani 1 1 d D . . . .
H18P H 0.832404 0.259544 0.552760 0.175 Uiso 1 1 calc GR . . . .
H18Q H 0.862902 0.227253 0.615888 0.175 Uiso 1 1 calc GR . . . .
H18R H 0.865169 0.224937 0.558000 0.175 Uiso 1 1 calc GR . . . .
C187 C 0.9052(4) 0.3868(5) 0.6370(5) 0.225(6) Uani 1 1 d D . . . .
H18S H 0.874066 0.390220 0.610395 0.271 Uiso 1 1 calc R . . . .
H18T H 0.915889 0.368589 0.676419 0.271 Uiso 1 1 calc R . . . .
C188 C 0.9251(5) 0.4337(5) 0.6570(7) 0.470(5) Uani 1 1 d D . . . .
H18U H 0.917441 0.451739 0.619031 0.565 Uiso 1 1 calc R . . . .
H18V H 0.956431 0.431492 0.690075 0.565 Uiso 1 1 calc R . . . .
C189 C 0.9062(5) 0.4552(6) 0.6855(7) 0.470(5) Uani 1 1 d D . . . .
H18W H 0.875896 0.461352 0.650342 0.706 Uiso 1 1 calc GR . . . .
H18X H 0.920805 0.484504 0.707403 0.706 Uiso 1 1 calc GR . . . .
H18Y H 0.909541 0.433638 0.717107 0.706 Uiso 1 1 calc GR . . . .
C190 C 0.9014(2) 0.3873(3) 0.5386(3) 0.109(2) Uani 1 1 d D . . . .
H19B H 0.903945 0.366969 0.511176 0.131 Uiso 1 1 calc R . . . .
H19C H 0.922213 0.412874 0.554747 0.131 Uiso 1 1 calc R . . . .
C191 C 0.8567(4) 0.4093(5) 0.4935(7) 0.239(7) Uani 1 1 d D . . . .
H19D H 0.835259 0.384741 0.466391 0.287 Uiso 1 1 calc R . . . .
H19E H 0.850465 0.423797 0.520444 0.287 Uiso 1 1 calc R . . . .
C192 C 0.8537(4) 0.4459(6) 0.4497(7) 0.239(7) Uani 1 1 d D . . . .
H19F H 0.881684 0.460104 0.472049 0.359 Uiso 1 1 calc GR . . . .
H19G H 0.833297 0.469882 0.439720 0.359 Uiso 1 1 calc GR . . . .
H19H H 0.844297 0.431224 0.409109 0.359 Uiso 1 1 calc GR . . . .
C193 C 0.7782(3) 0.5577(3) 0.5998(5) 0.156(4) Uani 1 1 d . . . . .
H19I H 0.784002 0.563029 0.641215 0.235 Uiso 1 1 calc GR . . . .
H19J H 0.770559 0.524939 0.587044 0.235 Uiso 1 1 calc GR . . . .
H19K H 0.754647 0.577642 0.565881 0.235 Uiso 1 1 calc GR . . . .
C194 C 0.8142(4) 0.5682(4) 0.6070(5) 0.164(5) Uani 1 1 d . . . . .
N1 N 0.42431(9) 0.49904(13) 0.36202(14) 0.0440(8) Uani 1 1 d . . . . .
N2 N 0.38489(11) 0.36144(15) 0.46852(16) 0.0559(10) Uani 1 1 d . . . . .
H2A H 0.383013 0.372613 0.497438 0.067 Uiso 1 1 calc R . . . .
N3 N 0.36674(12) 0.29439(16) 0.48979(18) 0.0635(11) Uani 1 1 d . . . . .
H3A H 0.363656 0.313605 0.512310 0.076 Uiso 1 1 calc R . . . .
N4 N 0.37062(13) 0.26260(19) 0.59289(18) 0.0726(13) Uani 1 1 d . . . . .
H4 H 0.356792 0.289178 0.581352 0.087 Uiso 1 1 calc R . . . .
N5 N 0.40692(13) 0.2862(2) 0.69754(19) 0.0798(15) Uani 1 1 d . . . . .
H5A H 0.391993 0.312028 0.681155 0.096 Uiso 1 1 calc R . . . .
N6 N 0.52224(11) 0.42925(19) 0.29893(16) 0.0657(13) Uani 1 1 d . . . . .
H6A H 0.543704 0.411643 0.329362 0.079 Uiso 1 1 calc R . . . .
N7 N 0.55075(11) 0.4212(2) 0.24829(17) 0.0777(15) Uani 1 1 d . . . . .
H7 H 0.572368 0.408764 0.285609 0.093 Uiso 1 1 calc R . . . .
N8 N 0.62729(13) 0.43642(19) 0.27910(19) 0.0716(14) Uani 1 1 d . . . . .
H8 H 0.626691 0.420611 0.306880 0.086 Uiso 1 1 calc R . . . .
N9 N 0.69319(12) 0.45943(16) 0.37094(18) 0.0609(11) Uani 1 1 d . . . . .
H9A H 0.690915 0.437735 0.391953 0.073 Uiso 1 1 calc R . . . .
N10 N 0.32689(11) 0.65564(15) 0.21193(17) 0.0554(10) Uani 1 1 d . . . . .
H10A H 0.340352 0.681258 0.216374 0.067 Uiso 1 1 calc R . . . .
N11 N 0.26910(13) 0.68919(18) 0.11686(19) 0.0674(13) Uani 1 1 d . . . . .
H11A H 0.287649 0.709214 0.122974 0.081 Uiso 1 1 calc R . . . .
N12 N 0.23960(15) 0.77839(18) 0.0730(2) 0.0745(14) Uani 1 1 d . . . . .
H12A H 0.265519 0.775414 0.086415 0.089 Uiso 1 1 calc R . . . .
N13 N 0.26151(16) 0.85047(19) 0.1235(2) 0.0877(15) Uani 1 1 d . . . . .
H13 H 0.287496 0.843374 0.139477 0.105 Uiso 1 1 calc R . . . .
N14 N 0.57212(10) 0.64689(14) 0.48105(15) 0.0488(9) Uani 1 1 d . . . . .
N15 N 0.45725(11) 0.71316(15) 0.22175(16) 0.0545(10) Uani 1 1 d . . . . .
H15A H 0.440233 0.735368 0.215784 0.065 Uiso 1 1 calc R . . . .
N16 N 0.41402(12) 0.71458(18) 0.11128(17) 0.0633(12) Uani 1 1 d . . . . .
H16 H 0.400851 0.736645 0.115257 0.076 Uiso 1 1 calc R . . . .
N17 N 0.33297(12) 0.74513(16) 0.01018(18) 0.0618(11) Uani 1 1 d . . . . .
H17 H 0.334233 0.738894 0.043809 0.074 Uiso 1 1 calc R . . . .
N18 N 0.29408(13) 0.80996(17) -0.0042(2) 0.0695(12) Uani 1 1 d . . . . .
H18A H 0.296720 0.799960 0.029492 0.083 Uiso 1 1 calc R . . . .
N19 N 0.67673(10) 0.49462(14) 0.53422(16) 0.0493(9) Uani 1 1 d . . . . .
H19A H 0.666780 0.478469 0.498910 0.059 Uiso 1 1 calc R . . . .
N20 N 0.73010(10) 0.44189(15) 0.58125(16) 0.0537(10) Uani 1 1 d . . . . .
H20A H 0.713902 0.429294 0.542064 0.064 Uiso 1 1 calc R . . . .
N21 N 0.75212(9) 0.36690(15) 0.54435(16) 0.0513(9) Uani 1 1 d . . . . .
H21A H 0.725130 0.366505 0.526477 0.062 Uiso 1 1 calc R . . . .
N22 N 0.72938(11) 0.33817(16) 0.44605(18) 0.0625(11) Uani 1 1 d . . . . .
H22A H 0.703684 0.338425 0.433889 0.075 Uiso 1 1 calc R . . . .
N23 N 0.61183(12) 0.78461(14) 0.66310(18) 0.0587(10) Uani 1 1 d . . . . .
H23 H 0.623855 0.775341 0.703056 0.070 Uiso 1 1 calc R . . . .
N24 N 0.61459(13) 0.85571(17) 0.7013(2) 0.0771(12) Uani 1 1 d . . . . .
H24A H 0.627207 0.840463 0.738243 0.093 Uiso 1 1 calc R . . . .
N25 N 0.6020(2) 0.8923(2) 0.7857(3) 0.1466(18) Uani 1 1 d . . . . .
H25A H 0.616877 0.866539 0.797097 0.176 Uiso 1 1 calc R . . . .
N26 N 0.5877(2) 0.8667(2) 0.8512(3) 0.1259(19) Uani 1 1 d . . . . .
H26 H 0.601472 0.841289 0.855662 0.151 Uiso 1 1 calc R . . . .
N27 N 0.5556(3) 0.5782(4) 0.1739(4) 0.1692(12) Uani 1 1 d D U . . .
N28 N 0.25593(14) 0.79637(17) 0.7332(2) 0.0703(13) Uani 1 1 d D . . . .
N29 N 0.3076(2) 0.5876(2) 0.0315(3) 0.129(2) Uani 1 1 d D . . . .
N30 N 0.33346(18) 0.2218(3) 0.8393(3) 0.104(2) Uani 1 1 d D . . . .
N31 N 0.91474(19) 0.3595(2) 0.5964(3) 0.111(2) Uani 1 1 d D . . . .
N32 N 0.8488(5) 0.5839(5) 0.6181(7) 0.300(7) Uani 1 1 d . . . . .
O1 O 0.38229(13) 0.29440(14) 0.42087(16) 0.0804(11) Uani 1 1 d . . . . .
O2 O 0.42052(13) 0.21430(19) 0.67837(19) 0.0922(14) Uani 1 1 d . . . . .
O3 O 0.48621(10) 0.4577(2) 0.19507(15) 0.0916(15) Uani 1 1 d . . . . .
O4 O 0.66622(12) 0.48779(16) 0.27073(16) 0.0814(11) Uani 1 1 d . . . . .
O5 O 0.26063(11) 0.62645(15) 0.16123(17) 0.0724(11) Uani 1 1 d . . . . .
O6 O 0.19129(14) 0.8266(2) 0.0647(2) 0.1208(16) Uani 1 1 d . . . . .
O7 O 0.47752(9) 0.67414(14) 0.17030(14) 0.0683(10) Uani 1 1 d . . . . .
O8 O 0.30729(11) 0.79539(15) -0.07489(15) 0.0695(11) Uani 1 1 d . . . . .
O9 O 0.73192(11) 0.49911(14) 0.64446(15) 0.0663(10) Uani 1 1 d . . . . .
O10 O 0.79917(9) 0.35296(14) 0.52551(15) 0.0667(9) Uani 1 1 d . . . . .
O11 O 0.58711(16) 0.84769(16) 0.5958(2) 0.1111(13) Uani 1 1 d . . . . .
O12 O 0.5599(2) 0.9339(2) 0.7984(3) 0.214(2) Uani 1 1 d . . . . .
O13 O 0.66770(9) 0.43485(13) 0.44417(13) 0.0576(9) Uani 1 1 d . . . . .
O14 O 0.62068(9) 0.37716(15) 0.35157(13) 0.0640(10) Uani 1 1 d . . . . .
O15 O 0.66543(9) 0.34928(13) 0.46723(14) 0.0594(9) Uani 1 1 d . . . . .
O16 O 0.60169(8) 0.40087(14) 0.42221(12) 0.0588(9) Uani 1 1 d . . . . .
O17 O 0.65527(11) 0.81937(13) 0.82154(16) 0.0813(10) Uani 1 1 d . . . . .
O18 O 0.63047(9) 0.73797(11) 0.77437(13) 0.0525(8) Uani 1 1 d . . . . .
O19 O 0.68366(10) 0.74895(14) 0.89635(16) 0.0682(10) Uani 1 1 d . . . . .
O20 O 0.60869(10) 0.77543(13) 0.83588(14) 0.0628(9) Uani 1 1 d . . . . .
O22 O 0.2299(3) 0.5395(5) 0.2116(5) 0.286(5) Uani 0.9438 1 d . . P A 1
P1 P 0.63818(3) 0.39103(5) 0.42117(5) 0.0534(3) Uani 1 1 d . . . . .
P2 P 0.64429(4) 0.76983(5) 0.83109(5) 0.0605(3) Uani 1 1 d . . . . .
C133 C 0.5912(4) 0.5535(6) 0.1806(6) 0.2095(11) Uani 1 1 d D U . . .
C134 C 0.5979(4) 0.5778(6) 0.1337(6) 0.2095(11) Uani 1 1 d D U . B -2
H13H H 0.570357 0.581482 0.090022 0.314 Uiso 1 1 calc GR . . B -2
H13I H 0.616498 0.558411 0.131152 0.314 Uiso 1 1 calc GR . . B -2
H13J H 0.610940 0.608512 0.151299 0.314 Uiso 1 1 calc GR . . B -2

loop_
_atom_site_aniso_label
_atom_site_aniso_U_11
_atom_site_aniso_U_22
_atom_site_aniso_U_33
_atom_site_aniso_U_23
_atom_site_aniso_U_13
_atom_site_aniso_U_12
C1 0.0357(13) 0.058(3) 0.0367(13) -0.0011(16) 0.0245(9) -0.0075(15)
C2 0.0608(15) 0.060(3) 0.0496(14) -0.0082(17) 0.0432(10) -0.0068(18)
C3 0.0750(18) 0.049(3) 0.0641(16) -0.0027(18) 0.0540(11) -0.0070(18)
C4 0.0555(17) 0.059(3) 0.0358(14) -0.0036(17) 0.0301(10) -0.0112(18)
C5 0.0417(13) 0.050(2) 0.0423(14) 0.0014(15) 0.0295(9) -0.0013(15)
C6 0.0416(13) 0.055(2) 0.0423(13) 0.0033(15) 0.0310(9) 0.0035(15)
C7 0.081(2) 0.057(3) 0.0452(17) -0.0022(19) 0.0379(14) -0.019(2)
C8 0.087(3) 0.063(3) 0.064(2) 0.001(2) 0.0485(16) -0.020(2)
C9 0.157(6) 0.051(3) 0.060(3) -0.007(3) 0.051(3) -0.015(4)
C10 0.245(8) 0.065(4) 0.105(4) -0.024(4) 0.095(4) -0.062(5)
C11 0.168(6) 0.098(5) 0.083(3) 0.006(3) 0.065(3) -0.054(4)
C12 0.128(3) 0.075(4) 0.116(3) 0.019(3) 0.081(2) -0.030(3)
C13 0.088(2) 0.071(3) 0.085(2) 0.024(2) 0.0600(15) -0.010(2)
C14 0.086(2) 0.108(5) 0.067(2) 0.023(3) 0.0553(15) 0.003(3)
C15 0.095(3) 0.095(5) 0.080(2) 0.017(3) 0.0625(17) 0.009(3)
C16 0.093(2) 0.172(8) 0.076(2) 0.007(3) 0.0691(14) 0.020(4)
C17 0.074(2) 0.114(5) 0.091(3) 0.032(3) 0.0569(18) 0.032(3)
C18 0.101(5) 0.126(7) 0.076(4) 0.028(4) 0.033(3) 0.029(5)
C19 0.092(5) 0.174(10) 0.101(5) 0.011(6) 0.047(3) 0.026(6)
C20 0.082(4) 0.146(8) 0.187(7) 0.040(7) 0.077(4) 0.037(5)
C21 0.079(3) 0.136(7) 0.214(7) 0.073(6) 0.086(3) 0.042(4)
C22 0.075(2) 0.111(5) 0.143(4) 0.034(4) 0.078(2) 0.020(3)
C23 0.0447(13) 0.041(2) 0.0435(13) 0.0027(14) 0.0320(9) 0.0013(14)
C24 0.0438(13) 0.070(3) 0.0386(13) -0.0042(16) 0.0312(9) 0.0001(17)
C25 0.0449(15) 0.075(3) 0.0426(15) 0.0071(18) 0.0300(10) 0.0129(18)
C26 0.0446(14) 0.066(3) 0.0481(15) -0.0090(17) 0.0337(10) 0.0030(17)
C27 0.0488(17) 0.060(3) 0.0420(16) -0.0033(17) 0.0276(11) 0.0067(18)
C28 0.0479(15) 0.062(3) 0.0493(15) 0.0074(17) 0.0347(10) 0.0024(17)
C29 0.0531(17) 0.122(5) 0.0460(16) -0.006(2) 0.0349(11) 0.021(2)
C30 0.079(2) 0.201(8) 0.0544(18) 0.009(3) 0.0516(12) 0.050(3)
C31 0.072(2) 0.259(11) 0.063(2) -0.008(4) 0.0467(16) 0.042(4)
C32 0.078(3) 0.63(3) 0.054(3) -0.005(7) 0.0446(19) 0.063(8)
C33 0.097(3) 0.49(2) 0.074(3) 0.010(6) 0.0640(18) 0.091(6)
C34 0.068(2) 0.237(10) 0.069(2) -0.008(4) 0.0488(15) 0.036(4)
C35 0.074(2) 0.199(7) 0.0523(19) 0.002(3) 0.0421(13) 0.062(3)
C36 0.0763(16) 0.077(3) 0.0764(18) 0.016(2) 0.0623(11) 0.0367(19)
C37 0.097(2) 0.062(3) 0.093(2) -0.002(2) 0.0765(14) 0.003(2)
C38 0.073(2) 0.060(3) 0.105(3) 0.001(3) 0.0597(18) -0.004(2)
C39 0.119(3) 0.059(3) 0.075(2) 0.011(2) 0.0640(19) 0.001(3)
C40 0.170(3) 0.068(3) 0.112(2) 0.023(2) 0.1205(14) 0.048(3)
C41 0.166(4) 0.075(4) 0.100(3) 0.018(3) 0.097(2) 0.018(4)
C42 0.144(5) 0.210(13) 0.168(6) 0.026(7) 0.116(3) 0.051(7)
C43 0.227(10) 0.048(4) 0.196(9) 0.011(5) 0.108(7) -0.029(5)
C44 0.129(4) 0.053(4) 0.147(5) -0.007(3) 0.092(3) -0.003(3)
C45 0.0520(14) 0.041(2) 0.0497(14) -0.0023(15) 0.0386(9) 0.0012(15)
C46 0.0390(13) 0.061(3) 0.0594(16) 0.0004(18) 0.0374(9) 0.0009(16)
C47 0.0514(17) 0.067(3) 0.0606(19) 0.010(2) 0.0375(12) 0.0098(19)
C48 0.0564(16) 0.049(2) 0.0525(15) 0.0098(16) 0.0394(11) 0.0147(17)
C49 0.0483(15) 0.051(2) 0.0499(15) 0.0072(16) 0.0357(10) 0.0029(16)
C50 0.0412(13) 0.044(2) 0.0541(15) 0.0096(16) 0.0337(10) 0.0063(15)
C51 0.0555(17) 0.056(3) 0.0648(19) 0.0086(19) 0.0417(12) -0.0030(19)
C52 0.063(2) 0.058(3) 0.064(2) 0.010(2) 0.0370(15) 0.014(2)
C53 0.073(3) 0.123(6) 0.073(3) -0.001(4) 0.038(2) 0.018(4)
C54 0.088(5) 0.102(6) 0.075(4) 0.001(4) 0.019(3) 0.011(4)
C55 0.085(4) 0.147(8) 0.077(4) 0.018(5) 0.032(3) 0.035(5)
C56 0.076(3) 0.104(5) 0.093(4) 0.026(4) 0.038(3) 0.025(4)
C57 0.095(3) 0.105(4) 0.065(2) 0.034(3) 0.0508(18) 0.051(3)
C58 0.102(2) 0.081(3) 0.101(2) 0.036(2) 0.0810(14) 0.053(2)
C59 0.155(4) 0.074(4) 0.117(3) 0.024(3) 0.103(2) 0.050(3)
C60 0.191(4) 0.096(5) 0.170(3) 0.017(4) 0.155(2) 0.022(4)
C61 0.080(3) 0.152(7) 0.096(3) 0.013(4) 0.0613(19) 0.038(4)
C62 0.105(3) 0.139(7) 0.158(5) -0.027(4) 0.089(3) 0.029(4)
C63 0.183(3) 0.188(9) 0.298(4) -0.111(5) 0.210(2) -0.050(4)
C64 0.155(3) 0.180(9) 0.171(4) -0.038(5) 0.139(2) -0.057(5)
C65 0.209(5) 0.196(10) 0.155(4) 0.047(5) 0.149(2) -0.002(6)
C66 0.126(3) 0.164(8) 0.138(3) 0.055(4) 0.109(2) 0.051(4)
C67 0.0562(16) 0.049(2) 0.0458(14) 0.0026(16) 0.0371(10) 0.0024(16)
C68 0.0430(15) 0.048(2) 0.0452(15) 0.0027(16) 0.0287(10) 0.0045(16)
C69 0.0598(18) 0.047(2) 0.0490(16) 0.0105(17) 0.0354(12) 0.0098(18)
C70 0.0448(14) 0.050(2) 0.0575(16) 0.0090(17) 0.0364(10) 0.0149(16)
C71 0.0654(16) 0.065(3) 0.0550(15) 0.0066(18) 0.0483(10) 0.0029(19)
C72 0.0481(16) 0.062(3) 0.0510(16) 0.0101(18) 0.0341(11) 0.0129(18)
C73 0.0584(15) 0.074(3) 0.0623(15) 0.0156(19) 0.0498(10) 0.0134(19)
C74 0.084(2) 0.072(3) 0.0588(17) 0.000(2) 0.0548(12) 0.012(2)
C75 0.091(3) 0.092(4) 0.075(2) 0.009(3) 0.0571(17) 0.025(3)
C76 0.157(3) 0.127(5) 0.081(2) 0.007(3) 0.0862(18) 0.061(3)
C77 0.113(3) 0.122(6) 0.064(2) 0.009(3) 0.0623(18) 0.026(4)
C78 0.099(3) 0.064(3) 0.065(2) 0.011(2) 0.0587(15) 0.013(2)
C79 0.064(2) 0.075(3) 0.0572(19) 0.015(2) 0.0401(13) 0.004(2)
C80 0.069(2) 0.072(3) 0.0492(19) 0.013(2) 0.0355(14) 0.013(2)
C81 0.094(3) 0.072(3) 0.055(2) 0.028(2) 0.0424(18) 0.028(3)
C82 0.115(4) 0.114(5) 0.077(3) 0.028(3) 0.058(2) 0.049(4)
C83 0.084(2) 0.086(4) 0.077(2) 0.034(2) 0.0582(15) 0.031(3)
C84 0.087(3) 0.096(5) 0.067(3) 0.014(3) 0.040(2) 0.029(3)
C85 0.092(4) 0.106(6) 0.082(4) 0.015(4) 0.042(3) 0.010(4)
C86 0.112(5) 0.123(7) 0.066(4) 0.023(4) 0.029(3) 0.018(5)
C87 0.079(4) 0.125(6) 0.073(3) 0.034(4) 0.031(3) 0.036(4)
C88 0.085(3) 0.077(4) 0.075(3) 0.031(3) 0.043(2) 0.023(3)
C89 0.0530(14) 0.052(2) 0.0465(14) 0.0048(16) 0.0384(9) 0.0069(16)
C90 0.0450(15) 0.051(2) 0.0550(16) -0.0100(17) 0.0347(10) -0.0040(16)
C91 0.0453(14) 0.057(3) 0.0514(15) 0.0013(17) 0.0359(10) 0.0017(16)
C92 0.0460(14) 0.055(3) 0.0526(15) -0.0068(17) 0.0365(10) -0.0026(16)
C93 0.0522(14) 0.054(3) 0.0501(14) 0.0064(16) 0.0392(9) 0.0048(16)
C94 0.0495(15) 0.047(2) 0.0470(15) 0.0020(16) 0.0328(10) 0.0086(16)
C95 0.0456(15) 0.065(3) 0.0488(16) 0.0066(18) 0.0331(10) 0.0124(17)
C96 0.0420(15) 0.087(4) 0.0573(18) 0.010(2) 0.0334(11) 0.021(2)
C97 0.0505(19) 0.101(4) 0.060(2) 0.009(3) 0.0356(13) 0.014(2)
C98 0.052(2) 0.133(6) 0.048(2) 0.017(3) 0.0261(16) 0.021(3)
C99 0.056(2) 0.106(5) 0.064(2) 0.016(3) 0.0324(17) 0.023(3)
C100 0.062(2) 0.081(4) 0.080(3) 0.019(3) 0.0426(16) 0.041(2)
C101 0.0509(15) 0.089(4) 0.0625(17) 0.020(2) 0.0435(10) 0.024(2)
C102 0.0548(15) 0.042(2) 0.0749(18) 0.0007(17) 0.0495(11) 0.0088(16)
C103 0.0635(18) 0.053(3) 0.071(2) 0.006(2) 0.0468(13) 0.0147(19)
C104 0.0658(19) 0.068(3) 0.082(2) 0.002(2) 0.0541(13) 0.011(2)
C105 0.0753(19) 0.059(3) 0.0746(19) 0.003(2) 0.0572(12) 0.013(2)
C106 0.109(2) 0.085(4) 0.122(3) -0.013(3) 0.0960(15) 0.003(3)
C107 0.148(3) 0.061(4) 0.195(4) 0.026(3) 0.142(2) 0.033(3)
C108 0.120(2) 0.080(4) 0.131(3) -0.004(3) 0.1029(16) 0.021(3)
C109 0.093(2) 0.072(3) 0.112(2) -0.006(2) 0.0825(13) 0.020(2)
C110 0.085(2) 0.058(3) 0.089(2) -0.002(2) 0.0648(14) 0.015(2)
C111 0.0560(15) 0.055(3) 0.0537(15) -0.0010(17) 0.0415(10) -0.0003(17)
C112 0.124(2) 0.052(3) 0.0619(16) -0.0043(18) 0.0726(13) -0.013(2)
C113 0.107(2) 0.057(3) 0.0835(19) -0.011(2) 0.0777(13) -0.020(2)
C114 0.0710(16) 0.050(3) 0.0613(15) -0.0047(16) 0.0548(10) -0.0037(17)
C115 0.0586(16) 0.052(3) 0.0520(15) -0.0033(17) 0.0405(10) -0.0035(17)
C116 0.0664(17) 0.049(2) 0.0497(15) 0.0040(16) 0.0424(11) 0.0129(17)
C117 0.103(3) 0.051(3) 0.081(2) -0.002(2) 0.0667(16) 0.002(2)
C118 0.261(3) 0.040(3) 0.207(3) -0.011(2) 0.2117(17) -0.015(3)
C119 0.583(6) 0.056(3) 0.373(4) -0.004(3) 0.428(2) -0.017(4)
C120 0.583(6) 0.056(3) 0.373(4) -0.004(3) 0.428(2) -0.017(4)
C121 0.752(8) 0.040(3) 0.411(4) 0.006(3) 0.506(3) -0.007(4)
C122 0.752(8) 0.040(3) 0.411(4) 0.006(3) 0.506(3) -0.007(4)
C123 0.639(5) 0.039(4) 0.424(4) -0.013(3) 0.496(2) 0.000(4)
C124 0.262(5) 0.095(6) 0.133(3) 0.021(4) 0.158(2) 0.045(5)
C125 0.109(3) 0.082(4) 0.089(2) -0.010(3) 0.0764(15) 0.013(3)
C126 0.088(3) 0.126(6) 0.101(3) -0.001(4) 0.0712(18) 0.015(3)
C127 0.080(3) 0.114(5) 0.118(4) -0.056(3) 0.028(3) 0.038(3)
C128 0.079(4) 0.220(9) 0.208(7) -0.120(5) 0.043(4) 0.035(4)
C129 0.067(4) 0.314(15) 0.185(7) -0.121(7) 0.060(4) -0.003(6)
C130 0.065(4) 0.176(8) 0.125(6) -0.062(5) 0.018(4) 0.026(5)
C131 0.095(4) 0.193(10) 0.161(7) -0.016(7) 0.065(4) 0.054(5)
C132 0.088(3) 0.134(6) 0.125(4) -0.030(4) 0.059(3) 0.034(3)
C136 0.1294(13) 0.1310(15) 0.1272(13) 0.0007(11) 0.0832(7) -0.0017(11)
C137 0.258(3) 0.259(3) 0.257(3) -0.001(2) 0.1650(14) 0.001(2)
C139 0.1610(13) 0.1609(15) 0.1598(13) 0.0008(11) 0.1031(7) 0.0007(11)
C140 0.1410(13) 0.1416(15) 0.1413(13) -0.0005(11) 0.0905(7) 0.0011(11)
C141 0.131(2) 0.126(3) 0.122(2) -0.003(2) 0.0809(13) -0.001(2)
C142 0.1919(12) 0.1893(13) 0.1900(12) -0.0005(10) 0.1212(6) 0.0004(10)
C143 0.1919(12) 0.1893(13) 0.1900(12) -0.0005(10) 0.1212(6) 0.0004(10)
C145 0.135(3) 0.074(4) 0.077(2) 0.018(2) 0.0774(18) 0.036(3)
C146 0.176(4) 0.078(4) 0.125(3) 0.022(3) 0.118(2) 0.045(3)
C147 0.114(3) 0.064(4) 0.099(3) 0.000(3) 0.0779(19) 0.018(3)
C148 0.098(3) 0.082(4) 0.083(3) 0.038(3) 0.052(2) 0.040(3)
C149 0.088(4) 0.105(5) 0.099(4) 0.042(4) 0.050(3) 0.036(4)
C150 0.093(3) 0.137(7) 0.099(4) 0.041(4) 0.060(2) 0.042(4)
C151 0.071(2) 0.069(3) 0.062(2) 0.014(2) 0.0428(15) 0.020(2)
C152 0.072(3) 0.090(4) 0.059(2) 0.013(3) 0.0352(18) 0.029(3)
C153 0.062(2) 0.075(4) 0.064(2) 0.006(2) 0.0395(15) 0.003(2)
C154 0.101(3) 0.071(4) 0.066(2) 0.007(3) 0.0517(19) 0.017(3)
C155 0.107(4) 0.128(6) 0.057(2) 0.020(3) 0.051(2) 0.025(4)
C156 0.156(5) 0.112(6) 0.111(3) 0.015(4) 0.097(3) -0.008(4)
C157 0.301(6) 0.096(7) 0.280(5) -0.027(5) 0.255(3) -0.015(5)
C158 0.615(7) 0.152(8) 0.336(5) -0.114(5) 0.420(3) -0.193(6)
C159 0.617(15) 0.170(10) 0.476(10) -0.177(8) 0.468(7) -0.144(11)
C160 0.192(4) 0.113(6) 0.182(3) -0.017(4) 0.164(2) -0.016(4)
C161 0.153(6) 0.073(5) 0.214(7) 0.031(5) 0.122(4) 0.021(4)
C162 0.279(5) 0.196(12) 0.226(4) -0.001(6) 0.227(3) -0.008(7)
C163 0.157(5) 0.069(4) 0.154(5) 0.000(4) 0.112(3) -0.016(4)
C164 0.170(5) 0.125(7) 0.187(6) -0.031(5) 0.135(3) -0.053(5)
C165 0.101(4) 0.148(8) 0.122(5) -0.014(5) 0.070(3) 0.001(5)
C166 0.257(6) 0.075(5) 0.270(6) 0.003(5) 0.219(3) -0.022(5)
C167 0.266(8) 0.098(6) 0.197(6) -0.028(5) 0.172(4) -0.059(6)
C168 0.190(6) 0.099(6) 0.117(4) 0.023(4) 0.104(3) 0.002(5)
C169 0.218(5) 0.115(8) 0.335(8) -0.030(7) 0.225(4) -0.001(6)
C170 0.348(11) 0.116(8) 0.202(7) -0.024(7) 0.203(6) -0.041(8)
C171 0.246(5) 0.123(8) 0.280(5) -0.040(6) 0.231(3) -0.022(5)
C172 0.201(7) 0.068(5) 0.251(8) 0.033(5) 0.161(5) 0.028(5)
C173 0.344(9) 0.199(11) 0.358(9) 0.141(9) 0.294(6) 0.152(8)
C174 0.287(8) 0.323(13) 0.453(10) 0.296(8) 0.300(6) 0.205(8)
C175 0.131(4) 0.144(8) 0.208(6) 0.067(6) 0.122(3) 0.060(5)
C176 0.135(5) 0.136(8) 0.206(7) -0.010(7) 0.123(4) -0.008(5)
C177 0.155(6) 0.157(10) 0.173(7) -0.043(7) 0.104(5) -0.049(7)
C178 0.352(4) 0.302(7) 0.138(2) -0.101(3) 0.1843(18) -0.243(4)
C179 0.352(4) 0.302(7) 0.138(2) -0.101(3) 0.1843(18) -0.243(4)
C180 0.105(3) 0.193(9) 0.087(3) -0.034(4) 0.068(2) -0.051(5)
C181 0.145(4) 0.199(8) 0.229(7) 0.054(6) 0.124(3) 0.083(4)
C182 0.145(4) 0.199(8) 0.229(7) 0.054(6) 0.124(3) 0.083(4)
C183 0.092(3) 0.104(6) 0.420(12) 0.094(7) 0.149(4) 0.024(4)
C184 0.081(4) 0.137(7) 0.118(5) -0.024(5) 0.049(3) -0.004(5)
C185 0.114(5) 0.133(8) 0.187(7) 0.053(6) 0.095(4) 0.013(5)
C186 0.064(3) 0.128(7) 0.132(5) -0.017(5) 0.051(3) -0.022(4)
C187 0.360(10) 0.200(13) 0.201(6) -0.014(7) 0.219(5) 0.044(9)
C188 0.949(10) 0.195(9) 0.828(8) -0.267(7) 0.827(5) -0.260(8)
C189 0.949(10) 0.195(9) 0.828(8) -0.267(7) 0.827(5) -0.260(8)
C190 0.121(3) 0.108(6) 0.124(4) 0.013(4) 0.090(2) 0.035(4)
C191 0.159(7) 0.222(12) 0.219(10) 0.068(8) 0.065(7) -0.027(8)
C192 0.159(7) 0.222(12) 0.219(10) 0.068(8) 0.065(7) -0.027(8)
C193 0.230(6) 0.083(6) 0.233(6) -0.012(5) 0.183(4) -0.035(5)
C194 0.209(8) 0.117(8) 0.182(7) 0.018(6) 0.133(5) -0.010(7)
N1 0.0472(11) 0.051(2) 0.0518(12) 0.0088(13) 0.0398(7) 0.0090(13)
N2 0.0686(15) 0.064(2) 0.0478(13) -0.0074(15) 0.0429(9) -0.0092(16)
N3 0.0893(18) 0.055(2) 0.0671(15) -0.0005(16) 0.0595(11) -0.0148(17)
N4 0.0808(18) 0.085(3) 0.0633(16) 0.0130(19) 0.0512(11) -0.011(2)
N5 0.0707(18) 0.121(4) 0.0615(17) 0.025(2) 0.0484(12) 0.021(2)
N6 0.0463(14) 0.106(3) 0.0439(14) -0.0044(18) 0.0283(10) 0.0217(18)
N7 0.0630(14) 0.132(4) 0.0551(14) -0.011(2) 0.0457(9) 0.021(2)
N8 0.0639(18) 0.092(3) 0.0594(17) 0.000(2) 0.0395(12) 0.019(2)
N9 0.0750(16) 0.055(2) 0.0689(16) 0.0024(17) 0.0534(11) 0.0040(17)
N10 0.0505(15) 0.052(2) 0.0604(16) 0.0132(16) 0.0339(11) 0.0127(15)
N11 0.0605(19) 0.072(3) 0.0525(18) 0.0109(19) 0.0281(13) 0.011(2)
N12 0.079(2) 0.068(3) 0.077(2) 0.017(2) 0.0506(14) 0.014(2)
N13 0.105(2) 0.064(3) 0.126(3) 0.008(2) 0.0889(15) 0.009(2)
N14 0.0530(14) 0.051(2) 0.0445(13) 0.0021(14) 0.0322(9) 0.0160(14)
N15 0.0670(15) 0.055(2) 0.0549(13) 0.0069(15) 0.0451(9) 0.0136(15)
N16 0.0646(16) 0.079(3) 0.0543(15) 0.0034(18) 0.0417(10) 0.0128(18)
N17 0.0672(17) 0.070(3) 0.0499(15) 0.0133(17) 0.0382(11) 0.0167(18)
N18 0.0775(19) 0.070(3) 0.0668(17) 0.0233(18) 0.0488(12) 0.0254(19)
N19 0.0467(13) 0.058(2) 0.0503(13) 0.0002(15) 0.0342(9) 0.0004(14)
N20 0.0458(13) 0.071(3) 0.0493(14) 0.0026(16) 0.0326(9) 0.0114(15)
N21 0.0389(11) 0.065(2) 0.0616(14) 0.0033(15) 0.0374(8) 0.0092(14)
N22 0.0552(12) 0.076(3) 0.0797(15) -0.0037(18) 0.0541(9) 0.0080(16)
N23 0.0793(16) 0.050(2) 0.0652(15) -0.0044(15) 0.0547(10) -0.0009(16)
N24 0.1088(18) 0.061(3) 0.1071(18) -0.0283(19) 0.0903(11) -0.0203(19)
N25 0.309(4) 0.068(4) 0.196(2) 0.002(3) 0.2236(17) 0.006(3)
N26 0.218(3) 0.084(4) 0.143(2) 0.012(2) 0.1462(17) 0.055(3)
N27 0.1700(13) 0.1703(15) 0.1700(13) -0.0004(11) 0.1095(7) 0.0017(11)
N28 0.077(2) 0.066(3) 0.0658(19) 0.0084(19) 0.0447(14) 0.013(2)
N29 0.206(4) 0.066(4) 0.193(3) -0.012(3) 0.164(2) -0.028(3)
N30 0.097(3) 0.121(5) 0.075(3) 0.009(3) 0.046(2) 0.014(3)
N31 0.115(3) 0.092(4) 0.139(4) 0.008(3) 0.086(2) 0.010(3)
N32 0.325(10) 0.242(13) 0.396(10) 0.117(8) 0.260(6) -0.016(9)
O1 0.132(2) 0.059(2) 0.0714(14) -0.0101(15) 0.0744(11) -0.0242(18)
O2 0.0817(18) 0.118(4) 0.0822(18) 0.032(2) 0.0547(13) 0.027(2)
O3 0.0585(13) 0.179(4) 0.0437(12) 0.0181(19) 0.0356(8) 0.044(2)
O4 0.1089(17) 0.084(3) 0.0813(14) 0.0192(17) 0.0745(10) 0.0292(18)
O5 0.0570(15) 0.077(2) 0.0736(17) 0.0115(18) 0.0373(11) 0.0077(17)
O6 0.132(2) 0.117(4) 0.160(3) 0.057(3) 0.1147(15) 0.071(2)
O7 0.0727(12) 0.090(3) 0.0635(12) 0.0149(15) 0.0533(8) 0.0311(15)
O8 0.0693(16) 0.087(3) 0.0497(13) 0.0194(15) 0.0367(10) 0.0144(17)
O9 0.0677(16) 0.072(2) 0.0491(13) 0.0005(15) 0.0328(10) 0.0153(16)
O10 0.0596(11) 0.075(2) 0.0876(14) -0.0020(15) 0.0572(8) 0.0164(13)
O11 0.211(3) 0.060(2) 0.1318(18) 0.0187(19) 0.1413(13) 0.015(2)
O12 0.467(4) 0.087(3) 0.240(3) 0.031(2) 0.2960(19) 0.096(3)
O13 0.0605(12) 0.068(2) 0.0525(12) -0.0011(13) 0.0399(8) 0.0058(14)
O14 0.0618(12) 0.094(3) 0.0496(11) -0.0138(14) 0.0418(8) -0.0049(15)
O15 0.0529(12) 0.069(2) 0.0505(12) 0.0013(13) 0.0303(9) 0.0219(13)
O16 0.0523(10) 0.091(2) 0.0452(10) 0.0084(13) 0.0366(7) 0.0242(13)
O17 0.1293(16) 0.055(2) 0.1089(15) -0.0279(15) 0.0991(10) -0.0395(15)
O18 0.0606(12) 0.0473(17) 0.0576(12) -0.0125(12) 0.0414(8) -0.0091(12)
O19 0.0709(14) 0.075(2) 0.0708(14) -0.0174(15) 0.0509(9) -0.0109(15)
O20 0.0815(13) 0.059(2) 0.0709(12) -0.0107(14) 0.0593(8) -0.0107(14)
O22 0.178(5) 0.380(11) 0.280(6) 0.199(5) 0.137(3) 0.005(6)
P1 0.0477(4) 0.0742(8) 0.0465(4) -0.0036(5) 0.0339(2) 0.0126(4)
P2 0.0778(5) 0.0591(7) 0.0683(4) -0.0193(5) 0.0577(3) -0.0177(5)
C133 0.2099(12) 0.2107(13) 0.2096(12) 0.0017(10) 0.1345(6) 0.0013(10)
C134 0.2099(12) 0.2107(13) 0.2096(12) 0.0017(10) 0.1345(6) 0.0013(10)

loop_
_atom_type_symbol
_atom_type_description
_atom_type_scat_dispersion_real
_atom_type_scat_dispersion_imag
_atom_type_scat_source
C C 0.0181 0.0091 'International Tables Vol C Tables 4.2.6.8 and 6.1.1.4'
H H 0.0000 0.0000 'International Tables Vol C Tables 4.2.6.8 and 6.1.1.4'
N N 0.0311 0.0180 'International Tables Vol C Tables 4.2.6.8 and 6.1.1.4'
O O 0.0492 0.0322 'International Tables Vol C Tables 4.2.6.8 and 6.1.1.4'
P P 0.2955 0.4335 'International Tables Vol C Tables 4.2.6.8 and 6.1.1.4'

loop_
_geom_angle_atom_site_label_1
_geom_angle_atom_site_label_2
_geom_angle_atom_site_label_3
_geom_angle
C2 C1 C6 117.7(4)
C2 C1 N1 120.1(4)
C6 C1 N1 122.2(4)
C1 C2 H2 118.8
C1 C2 C3 122.3(4)
C3 C2 H2 118.8
C2 C3 H3 120.1
C4 C3 C2 119.7(5)
C4 C3 H3 120.1
C3 C4 C5 117.0(4)
C3 C4 N2 125.2(5)
N2 C4 C5 117.8(4)
C4 C5 H5 118.1
C6 C5 C4 123.8(4)
C6 C5 H5 118.1
C1 C6 H6 120.3
C5 C6 C1 119.4(4)
C5 C6 H6 120.3
N3 C7 N2 111.2(5)
O1 C7 N2 123.3(5)
O1 C7 N3 125.5(5)
C13 C8 C9 118.4(6)
C13 C8 N3 119.5(5)
N3 C8 C9 122.1(6)
C8 C9 H9 119.9
C10 C9 C8 120.2(8)
C10 C9 H9 119.9
C9 C10 H10 121.1
C11 C10 C9 117.8(9)
C11 C10 H10 121.1
C10 C11 H11 118.7
C12 C11 C10 122.7(8)
C12 C11 H11 118.7
C11 C12 H12 120.2
C11 C12 C13 119.5(7)
C13 C12 H12 120.2
C8 C13 C12 120.0(6)
C8 C13 N4 120.5(5)
C12 C13 N4 119.3(6)
N5 C14 N4 113.4(6)
O2 C14 N4 122.5(6)
O2 C14 N5 124.0(5)
C16 C15 H15 107.8
C17 C15 H15 107.8
C17 C15 C16 110.6(6)
N5 C15 H15 107.8
N5 C15 C16 106.5(5)
N5 C15 C17 116.0(6)
C15 C16 H16A 109.5
C15 C16 H16B 109.5
C15 C16 H16C 109.5
H16A C16 H16B 109.5
H16A C16 H16C 109.5
H16B C16 H16C 109.5
C18 C17 C15 119.0(7)
C22 C17 C15 121.9(5)
C22 C17 C18 118.6(7)
C17 C18 H18 120.6
C17 C18 C19 118.8(9)
C19 C18 H18 120.6
C18 C19 H19 120.2
C20 C19 C18 119.6(8)
C20 C19 H19 120.2
C19 C20 H20 117.0
C19 C20 C21 126.0(9)
C21 C20 H20 117.0
C20 C21 H21 122.3
C20 C21 C22 115.4(10)
C22 C21 H21 122.3
C17 C22 C21 120.5(7)
C17 C22 H22 119.7
C21 C22 H22 119.7
C24 C23 N1 119.7(3)
C28 C23 C24 120.2(4)
C28 C23 N1 120.0(3)
C23 C24 H24 120.1
C23 C24 C25 119.9(4)
C25 C24 H24 120.1
C24 C25 H25 120.0
C26 C25 C24 120.0(4)
C26 C25 H25 120.0
C27 C26 C25 119.6(4)
C27 C26 N6 124.2(4)
N6 C26 C25 116.2(3)
C26 C27 H27 120.1
C26 C27 C28 119.8(4)
C28 C27 H27 120.1
C23 C28 C27 120.5(4)
C23 C28 H28 119.7
C27 C28 H28 119.7
N7 C29 N6 112.4(4)
O3 C29 N6 123.4(5)
O3 C29 N7 124.1(5)
C31 C30 N7 120.4(6)
C35 C30 C31 120.3(6)
C35 C30 N7 119.0(4)
C30 C31 H31 121.3
C32 C31 C30 117.3(8)
C32 C31 H31 121.3
C31 C32 H32 119.3
C33 C32 C31 121.5(6)
C33 C32 H32 119.3
C32 C33 H33 120.4
C32 C33 C34 119.1(7)
C34 C33 H33 120.4
C33 C34 H34 119.1
C35 C34 C33 121.8(7)
C35 C34 H34 119.1
C34 C35 C30 118.5(5)
C34 C35 N8 124.6(6)
N8 C35 C30 116.5(5)
N8 C36 N9 113.3(5)
O4 C36 N8 123.8(4)
O4 C36 N9 122.9(5)
C38 C37 H37 107.7
C38 C37 C39 111.8(5)
C39 C37 H37 107.7
N9 C37 H37 107.7
N9 C37 C38 109.7(5)
N9 C37 C39 112.0(5)
C37 C38 H38A 109.5
C37 C38 H38B 109.5
C37 C38 H38C 109.5
H38A C38 H38B 109.5
H38A C38 H38C 109.5
H38B C38 H38C 109.5
C40 C39 C37 120.4(6)
C44 C39 C37 121.4(7)
C44 C39 C40 118.0(7)
C39 C40 H40 119.5
C41 C40 C39 120.9(7)
C41 C40 H40 119.5
C40 C41 H41 119.0
C42 C41 C40 122.0(10)
C42 C41 H41 119.0
C41 C42 H42 120.3
C41 C42 C43 119.4(13)
C43 C42 H42 120.3
C42 C43 H43 120.0
C42 C43 C44 119.9(11)
C44 C43 H43 120.0
C39 C44 C43 118.5(10)
C39 C44 H44 120.7
C43 C44 H44 120.7
C46 C45 C50 117.9(4)
C46 C45 N1 122.8(4)
C50 C45 N1 119.2(4)
C45 C46 H46 120.0
C45 C46 C47 120.1(4)
C47 C46 H46 120.0
C46 C47 H47 120.1
C48 C47 C46 119.7(4)
C48 C47 H47 120.1
C47 C48 N10 123.6(4)
C49 C48 C47 119.7(4)
C49 C48 N10 116.7(4)
C48 C49 H49 119.6
C48 C49 C50 120.9(4)
C50 C49 H49 119.6
C45 C50 C49 121.0(4)
C45 C50 H50 119.5
C49 C50 H50 119.5
N10 C51 N11 111.5(4)
O5 C51 N10 125.0(4)
O5 C51 N11 123.4(4)
C53 C52 C57 121.2(5)
N11 C52 C53 123.6(5)
N11 C52 C57 115.0(5)
C52 C53 H53 121.5
C54 C53 C52 117.0(8)
C54 C53 H53 121.5
C53 C54 H54 118.7
C55 C54 C53 122.6(8)
C55 C54 H54 118.7
C54 C55 H55 120.1
C56 C55 C54 119.9(7)
C56 C55 H55 120.1
C55 C56 H56 118.6
C55 C56 C57 122.8(8)
C57 C56 H56 118.6
C56 C57 C52 116.2(7)
N12 C57 C52 121.5(5)
N12 C57 C56 122.2(6)
N13 C58 N12 114.8(5)
O6 C58 N12 119.1(6)
O6 C58 N13 126.0(6)
C60 C59 H59 108.6
C61 C59 H59 108.6
C61 C59 C60 112.0(6)
N13 C59 H59 108.6
N13 C59 C60 105.9(6)
N13 C59 C61 113.1(6)
C59 C60 H60A 109.5
C59 C60 H60B 109.5
C59 C60 H60C 109.5
H60A C60 H60B 109.5
H60A C60 H60C 109.5
H60B C60 H60C 109.5
C62 C61 C59 119.7(7)
C62 C61 C66 120.2(8)
C66 C61 C59 119.1(7)
C61 C62 H62 121.0
C61 C62 C63 117.9(8)
C63 C62 H62 121.0
C62 C63 H63 119.8
C62 C63 C64 120.4(9)
C64 C63 H63 119.8
C63 C64 H64 121.7
C65 C64 C63 116.6(9)
C65 C64 H64 121.7
C64 C65 H65 117.1
C64 C65 C66 125.8(9)
C66 C65 H65 117.1
C61 C66 C65 118.3(8)
C61 C66 H66 120.9
C65 C66 H66 120.9
C68 C67 N14 118.2(4)
C72 C67 C68 119.6(4)
C72 C67 N14 122.1(4)
C67 C68 H68 120.4
C67 C68 C69 119.2(4)
C69 C68 H68 120.4
C68 C69 H69 119.2
C70 C69 C68 121.5(4)
C70 C69 H69 119.2
C69 C70 C71 119.4(4)
C69 C70 N15 116.9(4)
N15 C70 C71 123.7(4)
C70 C71 H71 121.0
C70 C71 C72 118.0(4)
C72 C71 H71 121.0
C67 C72 C71 122.2(4)
C67 C72 H72 118.9
C71 C72 H72 118.9
N16 C73 N15 110.4(4)
O7 C73 N15 123.5(4)
O7 C73 N16 126.1(4)
C75 C74 C79 118.9(4)
N16 C74 C75 124.6(4)
N16 C74 C79 116.4(5)
C74 C75 H75 120.2
C76 C75 C74 119.6(5)
C76 C75 H75 120.2
C75 C76 H76 119.4
C75 C76 C77 121.1(7)
C77 C76 H76 119.4
C76 C77 H77 119.7
C78 C77 C76 120.5(6)
C78 C77 H77 119.7
C77 C78 H78 119.4
C77 C78 C79 121.1(5)
C79 C78 H78 119.4
C78 C79 C74 118.3(5)
N17 C79 C74 120.2(4)
N17 C79 C78 121.4(4)
N18 C80 N17 113.1(5)
O8 C80 N17 122.5(6)
O8 C80 N18 124.4(5)
C82 C81 H81 106.9
C83 C81 H81 106.9
C83 C81 C82 111.6(6)
N18 C81 H81 106.9
N18 C81 C82 108.9(5)
N18 C81 C83 115.1(5)
C81 C82 H82A 109.5
C81 C82 H82B 109.5
C81 C82 H82C 109.5
H82A C82 H82B 109.5
H82A C82 H82C 109.5
H82B C82 H82C 109.5
C84 C83 C81 121.7(5)
C84 C83 C88 120.0(5)
C88 C83 C81 118.3(6)
C83 C84 H84 118.5
C83 C84 C85 123.0(7)
C85 C84 H84 118.5
C84 C85 H85 122.0
C86 C85 C84 116.1(8)
C86 C85 H85 122.0
C85 C86 H86 119.4
C87 C86 C85 121.1(7)
C87 C86 H86 119.4
C86 C87 H87 119.4
C86 C87 C88 121.1(7)
C88 C87 H87 119.4
C83 C88 H88 120.7
C87 C88 C83 118.6(7)
C87 C88 H88 120.7
C90 C89 C94 119.0(4)
C90 C89 N14 122.6(4)
C94 C89 N14 118.4(3)
C89 C90 H90 119.5
C89 C90 C91 121.1(4)
C91 C90 H90 119.5
C90 C91 H91 120.1
C92 C91 C90 119.8(3)
C92 C91 H91 120.1
C91 C92 N19 123.6(3)
C93 C92 C91 118.6(4)
C93 C92 N19 117.8(4)
C92 C93 H93 118.8
C92 C93 C94 122.4(4)
C94 C93 H93 118.8
C89 C94 H94 120.5
C93 C94 C89 119.1(3)
C93 C94 H94 120.5
N19 C95 N20 112.5(4)
O9 C95 N19 122.9(4)
O9 C95 N20 124.6(4)
C97 C96 C101 120.4(4)
C97 C96 N20 124.2(5)
C101 C96 N20 115.5(4)
C96 C97 H97 120.4
C98 C97 C96 119.2(6)
C98 C97 H97 120.4
C97 C98 H98 118.5
C99 C98 C97 123.0(5)
C99 C98 H98 118.5
C98 C99 H99 120.3
C98 C99 C100 119.3(5)
C100 C99 H99 120.3
C99 C100 H100 119.3
C99 C100 C101 121.5(6)
C101 C100 H100 119.3
C96 C101 C100 116.6(4)
N21 C101 C96 121.3(4)
N21 C101 C100 122.1(5)
N22 C102 N21 116.6(4)
O10 C102 N21 122.8(4)
O10 C102 N22 120.4(4)
C104 C103 H103 107.8
C105 C103 H103 107.8
C105 C103 C104 111.2(4)
N22 C103 H103 107.8
N22 C103 C104 108.0(4)
N22 C103 C105 114.1(5)
C103 C104 H10B 109.5
C103 C104 H10C 109.5
C103 C104 H10D 109.5
H10B C104 H10C 109.5
H10B C104 H10D 109.5
H10C C104 H10D 109.5
C106 C105 C103 120.0(5)
C110 C105 C103 119.9(5)
C110 C105 C106 120.0(6)
C105 C106 H106 120.3
C105 C106 C107 119.4(6)
C107 C106 H106 120.3
C106 C107 H107 119.3
C106 C107 C108 121.4(7)
C108 C107 H107 119.3
C107 C108 H108 121.7
C109 C108 C107 116.7(6)
C109 C108 H108 121.7
C108 C109 H109 119.0
C108 C109 C110 122.0(6)
C110 C109 H109 119.0
C105 C110 C109 120.4(6)
C105 C110 H110 119.8
C109 C110 H110 119.8
C112 C111 N14 120.3(4)
C116 C111 C112 118.5(4)
C116 C111 N14 121.3(4)
C111 C112 H112 118.8
C113 C112 C111 122.4(5)
C113 C112 H112 118.8
C112 C113 H113 120.4
C112 C113 C114 119.1(5)
C114 C113 H113 120.4
C113 C114 C115 118.6(4)
C113 C114 N23 123.3(5)
N23 C114 C115 118.0(4)
C114 C115 H115 119.6
C116 C115 C114 120.9(4)
C116 C115 H115 119.6
C111 C116 C115 120.3(5)
C111 C116 H116 119.8
C115 C116 H116 119.8
N24 C117 N23 110.4(5)
O11 C117 N23 123.0(5)
O11 C117 N24 126.5(6)
C119 C118 C123 120.5(8)
C119 C118 N24 122.0(7)
C123 C118 N24 117.4(6)
C118 C119 H119 118.5
C120 C119 C118 123.0(11)
C120 C119 H119 118.5
C119 C120 H120 123.4
C119 C120 C121 113.2(10)
C121 C120 H120 123.4
C120 C121 H121 116.6
C122 C121 C120 126.8(10)
C122 C121 H121 116.6
C121 C122 H122 121.2
C121 C122 C123 117.5(12)
C123 C122 H122 121.2
C118 C123 N25 119.7(7)
C122 C123 C118 116.5(9)
C122 C123 N25 121.0(8)
N25 C124 N26 113.4(8)
O12 C124 N25 126.7(8)
O12 C124 N26 118.2(9)
C126 C125 H125 106.3
C126 C125 C127 108.6(6)
C127 C125 H125 106.3
N26 C125 H125 106.3
N26 C125 C126 111.0(5)
N26 C125 C127 117.5(5)
C125 C126 H12B 109.5
C125 C126 H12C 109.5
C125 C126 H12D 109.5
H12B C126 H12C 109.5
H12B C126 H12D 109.5
H12C C126 H12D 109.5
C128 C127 C125 118.8(4)
C128 C127 C132 120.0
C132 C127 C125 119.5(4)
C127 C128 H128 120.0
C129 C128 C127 120.0
C129 C128 H128 120.0
C128 C129 H129 120.0
C128 C129 C130 120.0
C130 C129 H129 120.0
C129 C130 H130 120.0
C129 C130 C131 120.0
C131 C130 H130 120.0
C130 C131 H131 120.0
C132 C131 C130 120.0
C132 C131 H131 120.0
C127 C132 H132 120.0
C131 C132 C127 120.0
C131 C132 H132 120.0
H13A C136 H13B 105.5
C137 C136 H13A 104.1
C137 C136 H13B 104.1
N27 C136 H13A 104.1
N27 C136 H13B 104.1
N27 C136 C137 132.7(11)
C136 C137 H13C 109.5
C136 C137 H13D 109.5
C136 C137 H13E 109.5
H13C C137 H13D 109.5
H13C C137 H13E 109.5
H13D C137 H13E 109.5
H13F C139 H13G 108.5
C140 C139 H13F 110.2
C140 C139 H13G 110.2
C140 C139 N27 107.6(8)
N27 C139 H13F 110.2
N27 C139 H13G 110.2
C139 C140 H14L 110.9
C139 C140 H14M 110.9
H14L C140 H14M 109.0
C141 C140 C139 104.1(8)
C141 C140 H14L 110.9
C141 C140 H14M 110.9
C140 C141 H14N 109.5
C140 C141 H14O 109.5
C140 C141 H14P 109.5
H14N C141 H14O 109.5
H14N C141 H14P 109.5
H14O C141 H14P 109.5
H14Q C142 H14R 106.8
C143 C142 H14Q 107.2
C143 C142 H14R 107.2
N27 C142 H14Q 107.2
N27 C142 H14R 107.2
N27 C142 C143 120.5(11)
C142 C143 H14S 109.5
C142 C143 H14T 109.5
C142 C143 H14U 109.5
H14S C143 H14T 109.5
H14S C143 H14U 109.5
H14T C143 H14U 109.5
H14A C145 H14B 107.5
C146 C145 H14A 108.4
C146 C145 H14B 108.4
N28 C145 H14A 108.4
N28 C145 H14B 108.4
N28 C145 C146 115.4(5)
C145 C146 H14C 110.2
C145 C146 H14D 110.2
H14C C146 H14D 108.5
C147 C146 C145 107.3(5)
C147 C146 H14C 110.2
C147 C146 H14D 110.2
C146 C147 H14E 109.5
C146 C147 H14F 109.5
C146 C147 H14G 109.5
H14E C147 H14F 109.5
H14E C147 H14G 109.5
H14F C147 H14G 109.5
H14H C148 H14I 107.7
C149 C148 H14H 108.9
C149 C148 H14I 108.9
N28 C148 H14H 108.9
N28 C148 H14I 108.9
N28 C148 C149 113.5(5)
C148 C149 H14J 110.3
C148 C149 H14K 110.3
H14J C149 H14K 108.6
C150 C149 C148 106.9(6)
C150 C149 H14J 110.3
C150 C149 H14K 110.3
C149 C150 H15B 109.5
C149 C150 H15C 109.5
C149 C150 H15D 109.5
H15B C150 H15C 109.5
H15B C150 H15D 109.5
H15C C150 H15D 109.5
H15E C151 H15F 107.6
C152 C151 H15E 108.7
C152 C151 H15F 108.7
C152 C151 N28 114.0(4)
N28 C151 H15E 108.7
N28 C151 H15F 108.7
C151 C152 H15G 110.3
C151 C152 H15H 110.3
H15G C152 H15H 108.5
C153 C152 C151 107.2(4)
C153 C152 H15G 110.3
C153 C152 H15H 110.3
C152 C153 H15I 109.5
C152 C153 H15J 109.5
C152 C153 H15K 109.5
H15I C153 H15J 109.5
H15I C153 H15K 109.5
H15J C153 H15K 109.5
H15L C154 H15M 107.2
C155 C154 H15L 107.9
C155 C154 H15M 107.9
N28 C154 H15L 107.9
N28 C154 H15M 107.9
N28 C154 C155 117.5(5)
C154 C155 H15N 109.8
C154 C155 H15O 109.8
C154 C155 C156 109.5(6)
H15N C155 H15O 108.2
C156 C155 H15N 109.8
C156 C155 H15O 109.8
C155 C156 H15P 109.5
C155 C156 H15Q 109.5
C155 C156 H15R 109.5
H15P C156 H15Q 109.5
H15P C156 H15R 109.5
H15Q C156 H15R 109.5
H15S C157 H15T 107.7
C158 C157 H15S 108.8
C158 C157 H15T 108.8
N29 C157 H15S 108.8
N29 C157 H15T 108.8
N29 C157 C158 113.9(8)
C157 C158 H15U 110.1
C157 C158 H15V 110.1
H15U C158 H15V 108.4
C159 C158 C157 108.2(10)
C159 C158 H15U 110.1
C159 C158 H15V 110.1
C158 C159 H15W 109.5
C158 C159 H15X 109.5
C158 C159 H15Y 109.5
H15W C159 H15X 109.5
H15W C159 H15Y 109.5
H15X C159 H15Y 109.5
H16D C160 H16E 107.3
C161 C160 H16D 108.1
C161 C160 H16E 108.1
N29 C160 H16D 108.1
N29 C160 H16E 108.1
N29 C160 C161 116.8(8)
C160 C161 H16F 108.8
C160 C161 H16G 108.8
C160 C161 C162 113.7(9)
H16F C161 H16G 107.7
C162 C161 H16F 108.8
C162 C161 H16G 108.8
C161 C162 H16H 109.5
C161 C162 H16I 109.5
C161 C162 H16J 109.5
H16H C162 H16I 109.5
H16H C162 H16J 109.5
H16I C162 H16J 109.5
H16K C163 H16L 108.3
C164 C163 H16K 109.9
C164 C163 H16L 109.9
N29 C163 H16K 109.9
N29 C163 H16L 109.9
N29 C163 C164 108.8(7)
C163 C164 H16M 109.7
C163 C164 H16N 109.7
C163 C164 C165 109.8(7)
H16M C164 H16N 108.2
C165 C164 H16M 109.7
C165 C164 H16N 109.7
C164 C165 H16O 109.5
C164 C165 H16P 109.5
C164 C165 H16Q 109.5
H16O C165 H16P 109.5
H16O C165 H16Q 109.5
H16P C165 H16Q 109.5
H16R C166 H16S 107.3
C167 C166 H16R 108.2
C167 C166 H16S 108.2
C167 C166 N29 116.5(9)
N29 C166 H16R 108.2
N29 C166 H16S 108.2
C166 C167 H16T 110.5
C166 C167 H16U 110.5
C166 C167 C168 106.0(9)
H16T C167 H16U 108.7
C168 C167 H16T 110.5
C168 C167 H16U 110.5
C167 C168 H16V 109.5
C167 C168 H16W 109.5
C167 C168 H16X 109.5
H16V C168 H16W 109.5
H16V C168 H16X 109.5
H16W C168 H16X 109.5
H16Y C169 H 106.2
C170 C169 H16Y 105.8
C170 C169 H 105.8
C170 C169 N30 125.9(10)
N30 C169 H16Y 105.8
N30 C169 H 105.8
C169 C170 H17A 107.0
C169 C170 H17B 107.0
C169 C170 C171 121.3(11)
H17A C170 H17B 106.8
C171 C170 H17A 107.0
C171 C170 H17B 107.0
C170 C171 H17C 109.5
C170 C171 H17D 109.5
C170 C171 H17E 109.5
H17C C171 H17D 109.5
H17C C171 H17E 109.5
H17D C171 H17E 109.5
H17F C172 H17G 107.0
C173 C172 H17F 107.6
C173 C172 H17G 107.6
C173 C172 N30 118.9(10)
N30 C172 H17F 107.6
N30 C172 H17G 107.6
C172 C173 H17H 110.5
C172 C173 H17I 110.5
C172 C173 C174 106.0(10)
H17H C173 H17I 108.7
C174 C173 H17H 110.5
C174 C173 H17I 110.5
C173 C174 H17J 109.5
C173 C174 H17K 109.5
C173 C174 H17L 109.5
H17J C174 H17K 109.5
H17J C174 H17L 109.5
H17K C174 H17L 109.5
H17M C175 H17N 107.4
C176 C175 H17M 108.2
C176 C175 H17N 108.2
C176 C175 N30 116.2(8)
N30 C175 H17M 108.2
N30 C175 H17N 108.2
C175 C176 H17O 111.5
C175 C176 H17P 111.5
C175 C176 C177 101.3(9)
H17O C176 H17P 109.3
C177 C176 H17O 111.5
C177 C176 H17P 111.5
C176 C177 H17Q 109.5
C176 C177 H17R 109.5
C176 C177 H17S 109.5
H17Q C177 H17R 109.5
H17Q C177 H17S 109.5
H17R C177 H17S 109.5
H17T C178 H17U 108.3
C179 C178 H17T 109.8
C179 C178 H17U 109.8
C179 C178 N30 109.3(7)
N30 C178 H17T 109.8
N30 C178 H17U 109.8
C178 C179 H17V 110.4
C178 C179 H17W 110.4
C178 C179 C180 106.8(7)
H17V C179 H17W 108.6
C180 C179 H17V 110.4
C180 C179 H17W 110.4
C179 C180 H18B 109.5
C179 C180 H18C 109.5
C179 C180 H18D 109.5
H18B C180 H18C 109.5
H18B C180 H18D 109.5
H18C C180 H18D 109.5
H18E C181 H18F 107.5
C182 C181 H18E 108.5
C182 C181 H18F 108.5
N31 C181 H18E 108.5
N31 C181 H18F 108.5
N31 C181 C182 115.2(8)
C181 C182 H18G 110.1
C181 C182 H18H 110.1
H18G C182 H18H 108.4
C183 C182 C181 108.0(10)
C183 C182 H18G 110.1
C183 C182 H18H 110.1
C182 C183 H18I 109.5
C182 C183 H18J 109.5
C182 C183 H18K 109.5
H18I C183 H18J 109.5
H18I C183 H18K 109.5
H18J C183 H18K 109.5
H18L C184 H18M 107.4
C185 C184 H18L 108.4
C185 C184 H18M 108.4
C185 C184 N31 115.6(7)
N31 C184 H18L 108.4
N31 C184 H18M 108.4
C184 C185 H18N 109.3
C184 C185 H18O 109.3
C184 C185 C186 111.7(8)
H18N C185 H18O 107.9
C186 C185 H18N 109.3
C186 C185 H18O 109.3
C185 C186 H18P 109.5
C185 C186 H18Q 109.5
C185 C186 H18R 109.5
H18P C186 H18Q 109.5
H18P C186 H18R 109.5
H18Q C186 H18R 109.5
H18S C187 H18T 107.9
C188 C187 H18S 109.2
C188 C187 H18T 109.2
C188 C187 N31 112.2(12)
N31 C187 H18S 109.2
N31 C187 H18T 109.2
C187 C188 H18U 111.4
C187 C188 H18V 111.4
C187 C188 C189 102.1(13)
H18U C188 H18V 109.2
C189 C188 H18U 111.4
C189 C188 H18V 111.4
C188 C189 H18W 109.5
C188 C189 H18X 109.5
C188 C189 H18Y 109.5
H18W C189 H18X 109.5
H18W C189 H18Y 109.5
H18X C189 H18Y 109.5
H19B C190 H19C 107.0
C191 C190 H19B 107.4
C191 C190 H19C 107.4
N31 C190 H19B 107.4
N31 C190 H19C 107.4
N31 C190 C191 119.5(9)
C190 C191 H19D 109.5
C190 C191 H19E 109.5
H19D C191 H19E 108.1
C192 C191 C190 110.8(12)
C192 C191 H19D 109.5
C192 C191 H19E 109.5
C191 C192 H19F 109.5
C191 C192 H19G 109.5
C191 C192 H19H 109.5
H19F C192 H19G 109.5
H19F C192 H19H 109.5
H19G C192 H19H 109.5
H19I C193 H19J 109.5
H19I C193 H19K 109.5
H19J C193 H19K 109.5
C194 C193 H19I 109.5
C194 C193 H19J 109.5
C194 C193 H19K 109.5
N32 C194 C193 171.7(15)
C23 N1 C1 115.2(4)
C45 N1 C1 122.7(3)
C45 N1 C23 117.3(3)
C4 N2 H2A 116.6
C7 N2 C4 126.8(4)
C7 N2 H2A 116.6
C7 N3 C8 128.6(5)
C7 N3 H3A 115.7
C8 N3 H3A 115.7
C13 N4 H4 119.2
C14 N4 C13 121.7(6)
C14 N4 H4 119.2
C14 N5 C15 118.8(6)
C14 N5 H5A 120.6
C15 N5 H5A 120.6
C26 N6 H6A 117.6
C29 N6 C26 124.9(4)
C29 N6 H6A 117.6
C29 N7 C30 123.9(4)
C29 N7 H7 118.0
C30 N7 H7 118.0
C35 N8 H8 117.7
C36 N8 C35 124.6(6)
C36 N8 H8 117.7
C36 N9 C37 121.0(5)
C36 N9 H9A 119.5
C37 N9 H9A 119.5
C48 N10 H10A 118.6
C51 N10 C48 122.9(4)
C51 N10 H10A 118.6
C51 N11 H11A 118.5
C52 N11 C51 122.9(5)
C52 N11 H11A 118.5
C57 N12 C58 124.7(5)
C57 N12 H12A 117.7
C58 N12 H12A 117.7
C58 N13 C59 116.2(5)
C58 N13 H13 121.9
C59 N13 H13 121.9
C89 N14 C67 119.8(4)
C89 N14 C111 119.8(3)
C111 N14 C67 115.4(4)
C70 N15 H15A 117.1
C73 N15 C70 125.8(4)
C73 N15 H15A 117.1
C73 N16 C74 124.4(5)
C73 N16 H16 117.8
C74 N16 H16 117.8
C79 N17 C80 122.6(5)
C79 N17 H17 118.7
C80 N17 H17 118.7
C80 N18 C81 119.1(5)
C80 N18 H18A 120.5
C81 N18 H18A 120.5
C92 N19 H19A 116.0
C95 N19 C92 128.0(4)
C95 N19 H19A 116.0
C95 N20 C96 125.7(4)
C95 N20 H20A 117.2
C96 N20 H20A 117.2
C101 N21 H21A 116.8
C102 N21 C101 126.3(4)
C102 N21 H21A 116.8
C102 N22 C103 123.1(4)
C102 N22 H22A 118.5
C103 N22 H22A 118.5
C114 N23 H23 118.4
C117 N23 C114 123.1(4)
C117 N23 H23 118.4
C117 N24 C118 123.1(5)
C117 N24 H24A 118.5
C118 N24 H24A 118.5
C123 N25 H25A 119.0
C124 N25 C123 121.9(7)
C124 N25 H25A 119.0
C124 N26 C125 123.5(7)
C124 N26 H26 118.2
C125 N26 H26 118.2
C136 N27 C139 108.6(9)
C136 N27 C142 114.6(10)
C136 N27 C133 104.5(10)
C142 N27 C139 106.1(10)
C142 N27 C133 125.2(11)
C133 N27 C139 95.3(9)
C145 N28 C148 112.9(5)
C145 N28 C151 108.6(5)
C145 N28 C154 109.1(4)
C151 N28 C148 107.2(4)
C154 N28 C148 107.5(5)
C154 N28 C151 111.5(5)
C157 N29 C166 107.1(7)
C160 N29 C157 105.8(7)
C160 N29 C163 109.0(7)
C160 N29 C166 113.7(7)
C163 N29 C157 113.6(7)
C163 N29 C166 107.8(7)
C169 N30 C175 106.5(7)
C169 N30 C178 104.3(6)
C172 N30 C169 110.8(8)
C172 N30 C175 111.0(7)
C172 N30 C178 112.1(7)
C178 N30 C175 111.9(7)
C181 N31 C187 110.8(8)
C184 N31 C181 113.3(8)
C184 N31 C187 107.4(8)
C184 N31 C190 104.5(6)
C190 N31 C181 110.0(8)
C190 N31 C187 110.6(7)
O14 P1 O13 109.0(2)
O14 P1 O15 107.1(2)
O15 P1 O13 108.81(17)
O16 P1 O13 111.1(2)
O16 P1 O14 110.73(16)
O16 P1 O15 110.0(2)
O18 P2 O17 110.4(2)
O18 P2 O19 109.8(2)
O18 P2 O20 111.54(18)
O19 P2 O17 109.5(2)
O20 P2 O17 107.6(2)
O20 P2 O19 107.9(2)
N27 C133 C134 109.3(12)
C133 C134 H13H 109.5
C133 C134 H13I 109.5
C133 C134 H13J 109.5
H13H C134 H13I 109.5
H13H C134 H13J 109.5
H13I C134 H13J 109.5

loop_
_geom_bond_atom_site_label_1
_geom_bond_atom_site_label_2
_geom_bond_distance
C1 C2 1.391(7)
C1 C6 1.401(6)
C1 N1 1.436(6)
C2 H2 0.9500
C2 C3 1.402(7)
C3 H3 0.9500
C3 C4 1.384(7)
C4 C5 1.405(7)
C4 N2 1.395(6)
C5 H5 0.9500
C5 C6 1.363(6)
C6 H6 0.9500
C7 N2 1.371(7)
C7 N3 1.369(7)
C7 O1 1.205(7)
C8 C9 1.434(9)
C8 C13 1.382(8)
C8 N3 1.404(7)
C9 H9 0.9500
C9 C10 1.386(10)
C10 H10 0.9500
C10 C11 1.379(14)
C11 H11 0.9500
C11 C12 1.347(12)
C12 H12 0.9500
C12 C13 1.403(9)
C13 N4 1.425(8)
C14 N4 1.383(6)
C14 N5 1.328(9)
C14 O2 1.250(8)
C15 H15 1.0000
C15 C16 1.556(10)
C15 C17 1.515(9)
C15 N5 1.481(7)
C16 H16A 0.9800
C16 H16B 0.9800
C16 H16C 0.9800
C17 C18 1.402(9)
C17 C22 1.368(11)
C18 H18 0.9500
C18 C19 1.426(13)
C19 H19 0.9500
C19 C20 1.245(16)
C20 H20 0.9500
C20 C21 1.385(13)
C21 H21 0.9500
C21 C22 1.433(10)
C22 H22 0.9500
C23 C24 1.374(5)
C23 C28 1.372(6)
C23 N1 1.429(6)
C24 H24 0.9500
C24 C25 1.400(7)
C25 H25 0.9500
C25 C26 1.396(6)
C26 C27 1.376(5)
C26 N6 1.396(6)
C27 H27 0.9500
C27 C28 1.401(7)
C28 H28 0.9500
C29 N6 1.375(7)
C29 N7 1.374(6)
C29 O3 1.232(6)
C30 C31 1.405(8)
C30 C35 1.403(9)
C30 N7 1.423(7)
C31 H31 0.9500
C31 C32 1.372(12)
C32 H32 0.9500
C32 C33 1.365(12)
C33 H33 0.9500
C33 C34 1.371(9)
C34 H34 0.9500
C34 C35 1.354(9)
C35 N8 1.393(6)
C36 N8 1.366(7)
C36 N9 1.382(6)
C36 O4 1.219(7)
C37 H37 1.0000
C37 C38 1.543(7)
C37 C39 1.548(9)
C37 N9 1.442(7)
C38 H38A 0.9800
C38 H38B 0.9800
C38 H38C 0.9800
C39 C40 1.398(10)
C39 C44 1.301(10)
C40 H40 0.9500
C40 C41 1.389(10)
C41 H41 0.9500
C41 C42 1.293(16)
C42 H42 0.9500
C42 C43 1.313(19)
C43 H43 0.9500
C43 C44 1.519(14)
C44 H44 0.9500
C45 C46 1.394(6)
C45 C50 1.398(6)
C45 N1 1.408(5)
C46 H46 0.9500
C46 C47 1.419(7)
C47 H47 0.9500
C47 C48 1.394(7)
C48 C49 1.347(6)
C48 N10 1.432(6)
C49 H49 0.9500
C49 C50 1.398(6)
C50 H50 0.9500
C51 N10 1.372(5)
C51 N11 1.408(7)
C51 O5 1.197(6)
C52 C53 1.406(10)
C52 C57 1.440(9)
C52 N11 1.394(6)
C53 H53 0.9500
C53 C54 1.400(9)
C54 H54 0.9500
C54 C55 1.387(12)
C55 H55 0.9500
C55 C56 1.329(12)
C56 H56 0.9500
C56 C57 1.430(8)
C57 N12 1.382(9)
C58 N12 1.402(8)
C58 N13 1.343(8)
C58 O6 1.272(7)
C59 H59 1.0000
C59 C60 1.552(11)
C59 C61 1.504(11)
C59 N13 1.458(9)
C60 H60A 0.9800
C60 H60B 0.9800
C60 H60C 0.9800
C61 C62 1.360(11)
C61 C66 1.378(10)
C62 H62 0.9500
C62 C63 1.407(13)
C63 H63 0.9500
C63 C64 1.437(14)
C64 H64 0.9500
C64 C65 1.250(15)
C65 H65 0.9500
C65 C66 1.385(13)
C66 H66 0.9500
C67 C68 1.381(6)
C67 C72 1.372(7)
C67 N14 1.440(5)
C68 H68 0.9500
C68 C69 1.413(5)
C69 H69 0.9500
C69 C70 1.384(7)
C70 C71 1.402(6)
C70 N15 1.401(5)
C71 H71 0.9500
C71 C72 1.422(6)
C72 H72 0.9500
C73 N15 1.382(6)
C73 N16 1.376(5)
C73 O7 1.219(6)
C74 C75 1.415(9)
C74 C79 1.434(6)
C74 N16 1.407(6)
C75 H75 0.9500
C75 C76 1.354(8)
C76 H76 0.9500
C76 C77 1.394(9)
C77 H77 0.9500
C77 C78 1.350(10)
C78 H78 0.9500
C78 C79 1.395(7)
C79 N17 1.390(8)
C80 N17 1.397(7)
C80 N18 1.377(8)
C80 O8 1.219(7)
C81 H81 1.0000
C81 C82 1.513(10)
C81 C83 1.505(7)
C81 N18 1.427(7)
C82 H82A 0.9800
C82 H82B 0.9800
C82 H82C 0.9800
C83 C84 1.312(10)
C83 C88 1.420(8)
C84 H84 0.9500
C84 C85 1.439(9)
C85 H85 0.9500
C85 C86 1.391(11)
C86 H86 0.9500
C86 C87 1.373(13)
C87 H87 0.9500
C87 C88 1.379(9)
C88 H88 0.9500
C89 C90 1.369(5)
C89 C94 1.425(6)
C89 N14 1.428(6)
C90 H90 0.9500
C90 C91 1.404(6)
C91 H91 0.9500
C91 C92 1.401(6)
C92 C93 1.375(5)
C92 N19 1.400(6)
C93 H93 0.9500
C93 C94 1.376(6)
C94 H94 0.9500
C95 N19 1.361(5)
C95 N20 1.365(6)
C95 O9 1.251(5)
C96 C97 1.399(7)
C96 C101 1.410(8)
C96 N20 1.427(5)
C97 H97 0.9500
C97 C98 1.358(7)
C98 H98 0.9500
C98 C99 1.331(10)
C99 H99 0.9500
C99 C100 1.385(8)
C100 H100 0.9500
C100 C101 1.411(6)
C101 N21 1.381(6)
C102 N21 1.363(6)
C102 N22 1.335(5)
C102 O10 1.266(5)
C103 H103 1.0000
C103 C104 1.518(6)
C103 C105 1.503(7)
C103 N22 1.444(7)
C104 H10B 0.9800
C104 H10C 0.9800
C104 H10D 0.9800
C105 C106 1.367(9)
C105 C110 1.360(8)
C106 H106 0.9500
C106 C107 1.398(10)
C107 H107 0.9500
C107 C108 1.421(10)
C108 H108 0.9500
C108 C109 1.349(10)
C109 H109 0.9500
C109 C110 1.405(8)
C110 H110 0.9500
C111 C112 1.386(7)
C111 C116 1.377(7)
C111 N14 1.434(6)
C112 H112 0.9500
C112 C113 1.375(7)
C113 H113 0.9500
C113 C114 1.394(7)
C114 C115 1.400(7)
C114 N23 1.398(6)
C115 H115 0.9500
C115 C116 1.383(6)
C116 H116 0.9500
C117 N23 1.394(7)
C117 N24 1.347(7)
C117 O11 1.196(7)
C118 C119 1.351(12)
C118 C123 1.412(11)
C118 N24 1.460(8)
C119 H119 0.9500
C119 C120 1.350(14)
C120 H120 0.9500
C120 C121 1.391(17)
C121 H121 0.9500
C121 C122 1.314(16)
C122 H122 0.9500
C122 C123 1.409(12)
C123 N25 1.426(10)
C124 N25 1.348(12)
C124 N26 1.381(11)
C124 O12 1.209(10)
C125 H125 1.0000
C125 C126 1.438(9)
C125 C127 1.531(7)
C125 N26 1.437(9)
C126 H12B 0.9800
C126 H12C 0.9800
C126 H12D 0.9800
C127 C128 1.3900
C127 C132 1.3900
C128 H128 0.9500
C128 C129 1.3900
C129 H129 0.9500
C129 C130 1.3900
C130 H130 0.9500
C130 C131 1.3900
C131 H131 0.9500
C131 C132 1.3900
C132 H132 0.9500
C136 H13A 0.9900
C136 H13B 0.9900
C136 C137 1.515(15)
C136 N27 1.400(12)
C137 H13C 0.9800
C137 H13D 0.9800
C137 H13E 0.9800
C139 H13F 0.9900
C139 H13G 0.9900
C139 C140 1.612(14)
C139 N27 1.629(13)
C140 H14L 0.9900
C140 H14M 0.9900
C140 C141 1.535(12)
C141 H14N 0.9800
C141 H14O 0.9800
C141 H14P 0.9800
C142 H14Q 0.9900
C142 H14R 0.9900
C142 C143 1.614(15)
C142 N27 1.439(12)
C143 H14S 0.9800
C143 H14T 0.9800
C143 H14U 0.9800
C145 H14A 0.9900
C145 H14B 0.9900
C145 C146 1.539(9)
C145 N28 1.493(8)
C146 H14C 0.9900
C146 H14D 0.9900
C146 C147 1.535(9)
C147 H14E 0.9800
C147 H14F 0.9800
C147 H14G 0.9800
C148 H14H 0.9900
C148 H14I 0.9900
C148 C149 1.556(10)
C148 N28 1.538(6)
C149 H14J 0.9900
C149 H14K 0.9900
C149 C150 1.539(8)
C150 H15B 0.9800
C150 H15C 0.9800
C150 H15D 0.9800
C151 H15E 0.9900
C151 H15F 0.9900
C151 C152 1.531(7)
C151 N28 1.537(7)
C152 H15G 0.9900
C152 H15H 0.9900
C152 C153 1.514(8)
C153 H15I 0.9800
C153 H15J 0.9800
C153 H15K 0.9800
C154 H15L 0.9900
C154 H15M 0.9900
C154 C155 1.524(9)
C154 N28 1.505(8)
C155 H15N 0.9900
C155 H15O 0.9900
C155 C156 1.558(10)
C156 H15P 0.9800
C156 H15Q 0.9800
C156 H15R 0.9800
C157 H15S 0.9900
C157 H15T 0.9900
C157 C158 1.570(13)
C157 N29 1.485(10)
C158 H15U 0.9900
C158 H15V 0.9900
C158 C159 1.488(15)
C159 H15W 0.9800
C159 H15X 0.9800
C159 H15Y 0.9800
C160 H16D 0.9900
C160 H16E 0.9900
C160 C161 1.408(11)
C160 N29 1.403(9)
C161 H16F 0.9900
C161 H16G 0.9900
C161 C162 1.658(12)
C162 H16H 0.9800
C162 H16I 0.9800
C162 H16J 0.9800
C163 H16K 0.9900
C163 H16L 0.9900
C163 C164 1.512(11)
C163 N29 1.470(9)
C164 H16M 0.9900
C164 H16N 0.9900
C164 C165 1.548(12)
C165 H16O 0.9800
C165 H16P 0.9800
C165 H16Q 0.9800
C166 H16R 0.9900
C166 H16S 0.9900
C166 C167 1.510(12)
C166 N29 1.532(12)
C167 H16T 0.9900
C167 H16U 0.9900
C167 C168 1.515(14)
C168 H16V 0.9800
C168 H16W 0.9800
C168 H16X 0.9800
C169 H16Y 0.9900
C169 H 0.9900
C169 C170 1.442(14)
C169 N30 1.557(12)
C170 H17A 0.9900
C170 H17B 0.9900
C170 C171 1.531(14)
C171 H17C 0.9800
C171 H17D 0.9800
C171 H17E 0.9800
C172 H17F 0.9900
C172 H17G 0.9900
C172 C173 1.478(13)
C172 N30 1.512(11)
C173 H17H 0.9900
C173 H17I 0.9900
C173 C174 1.567(16)
C174 H17J 0.9800
C174 H17K 0.9800
C174 H17L 0.9800
C175 H17M 0.9900
C175 H17N 0.9900
C175 C176 1.488(13)
C175 N30 1.590(11)
C176 H17O 0.9900
C176 H17P 0.9900
C176 C177 1.517(13)
C177 H17Q 0.9800
C177 H17R 0.9800
C177 H17S 0.9800
C178 H17T 0.9900
C178 H17U 0.9900
C178 C179 1.379(14)
C178 N30 1.572(10)
C179 H17V 0.9900
C179 H17W 0.9900
C179 C180 1.624(10)
C180 H18B 0.9800
C180 H18C 0.9800
C180 H18D 0.9800
C181 H18E 0.9900
C181 H18F 0.9900
C181 C182 1.536(15)
C181 N31 1.514(10)
C182 H18G 0.9900
C182 H18H 0.9900
C182 C183 1.511(11)
C183 H18I 0.9800
C183 H18J 0.9800
C183 H18K 0.9800
C184 H18L 0.9900
C184 H18M 0.9900
C184 C185 1.471(12)
C184 N31 1.492(10)
C185 H18N 0.9900
C185 H18O 0.9900
C185 C186 1.513(11)
C186 H18P 0.9800
C186 H18Q 0.9800
C186 H18R 0.9800
C187 H18S 0.9900
C187 H18T 0.9900
C187 C188 1.485(17)
C187 N31 1.571(13)
C188 H18U 0.9900
C188 H18V 0.9900
C188 C189 1.518(19)
C189 H18W 0.9800
C189 H18X 0.9800
C189 H18Y 0.9800
C190 H19B 0.9900
C190 H19C 0.9900
C190 C191 1.542(14)
C190 N31 1.492(10)
C191 H19D 0.9900
C191 H19E 0.9900
C191 C192 1.513(17)
C192 H19F 0.9800
C192 H19G 0.9800
C192 H19H 0.9800
C193 H19I 0.9800
C193 H19J 0.9800
C193 H19K 0.9800
C193 C194 1.389(17)
C194 N32 1.324(19)
N2 H2A 0.8800
N3 H3A 0.8800
N4 H4 0.8800
N5 H5A 0.8800
N6 H6A 0.8800
N7 H7 0.8800
N8 H8 0.8800
N9 H9A 0.8800
N10 H10A 0.8800
N11 H11A 0.8800
N12 H12A 0.8800
N13 H13 0.8800
N15 H15A 0.8800
N16 H16 0.8800
N17 H17 0.8800
N18 H18A 0.8800
N19 H19A 0.8800
N20 H20A 0.8800
N21 H21A 0.8800
N22 H22A 0.8800
N23 H23 0.8800
N24 H24A 0.8800
N25 H25A 0.8800
N26 H26 0.8800
N27 C133 1.521(16)
O13 P1 1.572(4)
O14 P1 1.551(3)
O15 P1 1.561(3)
O16 P1 1.535(3)
O17 P2 1.560(4)
O18 P2 1.530(3)
O19 P2 1.549(3)
O20 P2 1.547(4)
C133 C134 1.597(17)
C134 H13H 0.9800
C134 H13I 0.9800
C134 H13J 0.9800

loop_
_geom_torsion_atom_site_label_1
_geom_torsion_atom_site_label_2
_geom_torsion_atom_site_label_3
_geom_torsion_atom_site_label_4
_geom_torsion
C1 C2 C3 C4 2.1(6)
C2 C1 C6 C5 1.7(5)
C2 C1 N1 C23 -25.3(4)
C2 C1 N1 C45 129.4(4)
C2 C3 C4 C5 -1.5(6)
C2 C3 C4 N2 -179.1(4)
C3 C4 C5 C6 1.2(6)
C3 C4 N2 C7 -7.0(7)
C4 C5 C6 C1 -1.3(5)
C5 C4 N2 C7 175.4(4)
C6 C1 C2 C3 -2.2(5)
C6 C1 N1 C23 154.2(3)
C6 C1 N1 C45 -51.1(5)
C8 C9 C10 C11 9.7(14)
C8 C13 N4 C14 -132.1(6)
C9 C8 C13 C12 -6.5(10)
C9 C8 C13 N4 178.8(6)
C9 C8 N3 C7 -19.2(9)
C9 C10 C11 C12 -14.0(15)
C10 C11 C12 C13 7.9(14)
C11 C12 C13 C8 2.7(11)
C11 C12 C13 N4 177.5(7)
C12 C13 N4 C14 53.1(8)
C13 C8 C9 C10 0.2(12)
C13 C8 N3 C7 157.7(5)
C15 C17 C18 C19 -178.5(9)
C15 C17 C22 C21 -179.3(8)
C16 C15 C17 C18 73.6(10)
C16 C15 C17 C22 -114.9(8)
C16 C15 N5 C14 -147.1(6)
C17 C15 N5 C14 89.3(8)
C17 C18 C19 C20 -10.5(17)
C18 C17 C22 C21 -7.8(13)
C18 C19 C20 C21 9(2)
C19 C20 C21 C22 -7.1(19)
C20 C21 C22 C17 6.0(15)
C22 C17 C18 C19 9.7(14)
C23 C24 C25 C26 1.8(8)
C24 C23 C28 C27 0.4(7)
C24 C23 N1 C1 -71.2(5)
C24 C23 N1 C45 132.7(4)
C24 C25 C26 C27 -3.1(8)
C24 C25 C26 N6 179.5(5)
C25 C26 C27 C28 3.0(8)
C25 C26 N6 C29 -155.7(6)
C26 C27 C28 C23 -1.6(8)
C27 C26 N6 C29 27.0(9)
C28 C23 C24 C25 -0.5(7)
C28 C23 N1 C1 106.0(4)
C28 C23 N1 C45 -50.1(5)
C30 C31 C32 C33 15(3)
C30 C35 N8 C36 -150.0(7)
C31 C30 C35 C34 1.1(15)
C31 C30 C35 N8 -172.4(9)
C31 C30 N7 C29 -41.1(13)
C31 C32 C33 C34 -11(3)
C32 C33 C34 C35 2(2)
C33 C34 C35 C30 2.7(17)
C33 C34 C35 N8 175.7(12)
C34 C35 N8 C36 36.9(12)
C35 C30 C31 C32 -9.5(17)
C35 C30 N7 C29 144.9(8)
C37 C39 C40 C41 176.5(5)
C37 C39 C44 C43 -176.9(7)
C38 C37 C39 C40 -92.5(6)
C38 C37 C39 C44 82.8(8)
C38 C37 N9 C36 -160.0(5)
C39 C37 N9 C36 75.2(7)
C39 C40 C41 C42 6.3(10)
C40 C39 C44 C43 -1.5(10)
C40 C41 C42 C43 -13.0(14)
C41 C42 C43 C44 12.3(16)
C42 C43 C44 C39 -5.1(15)
C44 C39 C40 C41 1.1(9)
C45 C46 C47 C48 4.3(7)
C46 C45 C50 C49 -4.5(6)
C46 C45 N1 C1 -13.5(6)
C46 C45 N1 C23 140.7(4)
C46 C47 C48 C49 -9.5(7)
C46 C47 C48 N10 171.6(4)
C47 C48 C49 C50 7.6(7)
C47 C48 N10 C51 -29.4(7)
C48 C49 C50 C45 -0.6(7)
C49 C48 N10 C51 151.7(5)
C50 C45 C46 C47 2.5(6)
C50 C45 N1 C1 169.2(4)
C50 C45 N1 C23 -36.6(5)
C52 C53 C54 C55 -5.1(14)
C52 C57 N12 C58 -140.5(7)
C53 C52 C57 C56 -6.0(11)
C53 C52 C57 N12 177.5(7)
C53 C52 N11 C51 -29.9(10)
C53 C54 C55 C56 1.4(17)
C54 C55 C56 C57 0.2(16)
C55 C56 C57 C52 2.1(13)
C55 C56 C57 N12 178.5(9)
C56 C57 N12 C58 43.3(10)
C57 C52 C53 C54 7.4(11)
C57 C52 N11 C51 144.9(6)
C59 C61 C62 C63 -170.2(9)
C59 C61 C66 C65 173.1(9)
C60 C59 C61 C62 99.1(9)
C60 C59 C61 C66 -69.7(11)
C60 C59 N13 C58 -155.8(6)
C61 C59 N13 C58 81.2(7)
C61 C62 C63 C64 -5.7(16)
C62 C61 C66 C65 4.4(15)
C62 C63 C64 C65 10.4(17)
C63 C64 C65 C66 -7.9(18)
C64 C65 C66 C61 0.7(18)
C66 C61 C62 C63 -1.6(15)
C67 C68 C69 C70 1.9(7)
C68 C67 C72 C71 -0.6(7)
C68 C67 N14 C89 144.9(4)
C68 C67 N14 C111 -59.9(6)
C68 C69 C70 C71 -1.4(7)
C68 C69 C70 N15 177.9(4)
C69 C70 C71 C72 -0.1(7)
C69 C70 N15 C73 -148.9(5)
C70 C71 C72 C67 1.1(8)
C71 C70 N15 C73 30.3(8)
C72 C67 C68 C69 -0.9(7)
C72 C67 N14 C89 -37.2(7)
C72 C67 N14 C111 117.9(5)
C74 C75 C76 C77 -6.8(13)
C74 C79 N17 C80 135.2(6)
C75 C74 C79 C78 0.6(9)
C75 C74 C79 N17 177.5(6)
C75 C74 N16 C73 -6.3(10)
C75 C76 C77 C78 3.4(14)
C76 C77 C78 C79 2.2(12)
C77 C78 C79 C74 -4.1(10)
C77 C78 C79 N17 179.1(6)
C78 C79 N17 C80 -48.0(8)
C79 C74 C75 C76 4.7(11)
C79 C74 N16 C73 171.4(5)
C81 C83 C84 C85 176.1(7)
C81 C83 C88 C87 -175.5(7)
C82 C81 C83 C84 -89.2(9)
C82 C81 C83 C88 88.3(8)
C82 C81 N18 C80 -151.1(6)
C83 C81 N18 C80 82.8(7)
C83 C84 C85 C86 0.8(13)
C84 C83 C88 C87 2.1(12)
C84 C85 C86 C87 -1.0(14)
C85 C86 C87 C88 1.8(16)
C86 C87 C88 C83 -2.3(13)
C88 C83 C84 C85 -1.4(12)
C89 C90 C91 C92 1.2(7)
C90 C89 C94 C93 -4.1(7)
C90 C89 N14 C67 139.4(5)
C90 C89 N14 C111 -14.6(7)
C90 C91 C92 C93 -2.4(7)
C90 C91 C92 N19 175.8(5)
C91 C92 C93 C94 0.2(7)
C91 C92 N19 C95 19.2(8)
C92 C93 C94 C89 3.0(7)
C93 C92 N19 C95 -162.7(5)
C94 C89 C90 C91 2.0(7)
C94 C89 N14 C67 -39.8(6)
C94 C89 N14 C111 166.2(4)
C96 C97 C98 C99 0.1(11)
C96 C101 N21 C102 141.6(5)
C97 C96 C101 C100 -2.4(9)
C97 C96 C101 N21 177.6(5)
C97 C96 N20 C95 2.9(9)
C97 C98 C99 C100 -0.9(12)
C98 C99 C100 C101 -0.1(11)
C99 C100 C101 C96 1.7(10)
C99 C100 C101 N21 -178.3(6)
C100 C101 N21 C102 -38.4(8)
C101 C96 C97 C98 1.6(10)
C101 C96 N20 C95 -177.2(5)
C103 C105 C106 C107 178.4(5)
C103 C105 C110 C109 -177.6(4)
C104 C103 C105 C106 -81.1(6)
C104 C103 C105 C110 98.0(6)
C104 C103 N22 C102 -155.1(5)
C105 C103 N22 C102 80.7(6)
C105 C106 C107 C108 -2.3(9)
C106 C105 C110 C109 1.5(7)
C106 C107 C108 C109 4.6(9)
C107 C108 C109 C110 -3.8(8)
C108 C109 C110 C105 0.9(8)
C110 C105 C106 C107 -0.8(8)
C111 C112 C113 C114 -4.6(8)
C112 C111 C116 C115 1.2(6)
C112 C111 N14 C67 -40.8(6)
C112 C111 N14 C89 114.3(5)
C112 C113 C114 C115 6.0(7)
C112 C113 C114 N23 -176.8(5)
C113 C114 C115 C116 -3.9(6)
C113 C114 N23 C117 31.4(7)
C114 C115 C116 C111 0.3(6)
C115 C114 N23 C117 -151.3(5)
C116 C111 C112 C113 1.0(8)
C116 C111 N14 C67 137.7(4)
C116 C111 N14 C89 -67.2(6)
C118 C119 C120 C121 14.4(18)
C118 C123 N25 C124 -165.7(8)
C119 C118 C123 C122 -10.0(14)
C119 C118 C123 N25 -171.1(9)
C119 C118 N24 C117 -33.3(11)
C119 C120 C121 C122 -16(2)
C120 C121 C122 C123 5(2)
C121 C122 C123 C118 8.7(18)
C121 C122 C123 N25 169.5(12)
C122 C123 N25 C124 34.1(14)
C123 C118 C119 C120 -2.2(16)
C123 C118 N24 C117 142.7(7)
C125 C127 C128 C129 -165.3(5)
C125 C127 C132 C131 165.2(5)
C126 C125 C127 C128 80.7(6)
C126 C125 C127 C132 -84.7(6)
C126 C125 N26 C124 -143.9(7)
C127 C125 N26 C124 90.3(8)
C127 C128 C129 C130 0.0
C128 C127 C132 C131 0.0
C128 C129 C130 C131 0.0
C129 C130 C131 C132 0.0
C130 C131 C132 C127 0.0
C132 C127 C128 C129 0.0
C136 N27 C133 C134 -62.9(12)
C137 C136 N27 C139 45(2)
C137 C136 N27 C142 163.1(17)
C137 C136 N27 C133 -56.3(19)
C139 N27 C133 C134 -173.7(10)
C140 C139 N27 C136 79.0(10)
C140 C139 N27 C142 -44.6(12)
C140 C139 N27 C133 -173.7(9)
C142 N27 C133 C134 72.2(17)
C143 C142 N27 C136 175.8(13)
C143 C142 N27 C139 -64.3(17)
C143 C142 N27 C133 44(2)
C146 C145 N28 C148 51.3(7)
C146 C145 N28 C151 170.1(5)
C146 C145 N28 C154 -68.2(7)
C149 C148 N28 C145 52.5(8)
C149 C148 N28 C151 -67.0(7)
C149 C148 N28 C154 172.9(6)
C152 C151 N28 C145 65.5(7)
C152 C151 N28 C148 -172.2(6)
C152 C151 N28 C154 -54.8(6)
C155 C154 N28 C145 -173.7(5)
C155 C154 N28 C148 63.5(7)
C155 C154 N28 C151 -53.8(6)
C158 C157 N29 C160 -61.8(10)
C158 C157 N29 C163 57.7(10)
C158 C157 N29 C166 176.5(8)
C161 C160 N29 C157 -171.6(9)
C161 C160 N29 C163 65.9(11)
C161 C160 N29 C166 -54.4(11)
C164 C163 N29 C157 48.3(11)
C164 C163 N29 C160 166.0(8)
C164 C163 N29 C166 -70.2(10)
C167 C166 N29 C157 63.4(9)
C167 C166 N29 C160 -53.2(10)
C167 C166 N29 C163 -174.1(7)
C170 C169 N30 C172 47.9(12)
C170 C169 N30 C175 168.7(9)
C170 C169 N30 C178 -72.8(12)
C173 C172 N30 C169 55.9(13)
C173 C172 N30 C175 -62.2(14)
C173 C172 N30 C178 171.9(11)
C176 C175 N30 C169 61.3(10)
C176 C175 N30 C172 -178.1(9)
C176 C175 N30 C178 -52.1(11)
C179 C178 N30 C169 -176.0(10)
C179 C178 N30 C172 64.1(12)
C179 C178 N30 C175 -61.3(12)
C182 C181 N31 C184 48.6(14)
C182 C181 N31 C187 169.5(11)
C182 C181 N31 C190 -67.9(13)
C185 C184 N31 C181 58.7(12)
C185 C184 N31 C187 -64.0(10)
C185 C184 N31 C190 178.5(8)
C188 C187 N31 C181 66.8(12)
C188 C187 N31 C184 -168.9(9)
C188 C187 N31 C190 -55.4(11)
C191 C190 N31 C181 -171.7(10)
C191 C190 N31 C184 66.4(11)
C191 C190 N31 C187 -49.0(12)
N1 C1 C2 C3 177.4(3)
N1 C1 C6 C5 -177.8(3)
N1 C23 C24 C25 176.7(4)
N1 C23 C28 C27 -176.8(4)
N1 C45 C46 C47 -174.7(4)
N1 C45 C50 C49 172.9(4)
N2 C4 C5 C6 179.0(3)
N2 C7 N3 C8 -178.3(4)
N3 C7 N2 C4 -174.0(4)
N3 C8 C9 C10 177.1(8)
N3 C8 C13 C12 176.5(6)
N3 C8 C13 N4 1.8(8)
N4 C14 N5 C15 -179.4(5)
N5 C14 N4 C13 177.5(5)
N5 C15 C17 C18 -165.0(8)
N5 C15 C17 C22 6.5(11)
N6 C26 C27 C28 -179.8(5)
N6 C29 N7 C30 178.9(7)
N7 C29 N6 C26 170.0(5)
N7 C30 C31 C32 176.6(12)
N7 C30 C35 C34 175.1(9)
N7 C30 C35 N8 1.6(12)
N8 C36 N9 C37 -169.6(5)
N9 C36 N8 C35 -177.4(5)
N9 C37 C39 C40 31.2(7)
N9 C37 C39 C44 -153.6(6)
N10 C48 C49 C50 -173.4(4)
N10 C51 N11 C52 177.1(5)
N11 C51 N10 C48 -163.1(5)
N11 C52 C53 C54 -178.0(7)
N11 C52 C57 C56 179.0(7)
N11 C52 C57 N12 2.5(10)
N12 C58 N13 C59 178.6(5)
N13 C58 N12 C57 173.5(6)
N13 C59 C61 C62 -141.4(8)
N13 C59 C61 C66 49.8(11)
N14 C67 C68 C69 177.0(4)
N14 C67 C72 C71 -178.4(4)
N14 C89 C90 C91 -177.2(4)
N14 C89 C94 C93 175.1(4)
N14 C111 C112 C113 179.5(5)
N14 C111 C116 C115 -177.3(4)
N15 C70 C71 C72 -179.3(5)
N15 C73 N16 C74 -167.5(5)
N16 C73 N15 C70 167.4(5)
N16 C74 C75 C76 -177.6(7)
N16 C74 C79 C78 -177.2(5)
N16 C74 C79 N17 -0.3(8)
N17 C80 N18 C81 177.0(5)
N18 C80 N17 C79 -178.8(5)
N18 C81 C83 C84 35.6(10)
N18 C81 C83 C88 -146.9(7)
N19 C92 C93 C94 -178.1(4)
N19 C95 N20 C96 174.9(5)
N20 C95 N19 C92 179.8(5)
N20 C96 C97 C98 -178.5(6)
N20 C96 C101 C100 177.7(5)
N20 C96 C101 N21 -2.3(8)
N21 C102 N22 C103 177.1(5)
N22 C102 N21 C101 -179.2(5)
N22 C103 C105 C106 41.3(6)
N22 C103 C105 C110 -139.5(5)
N23 C114 C115 C116 178.7(4)
N23 C117 N24 C118 -178.5(5)
N24 C117 N23 C114 -179.2(5)
N24 C118 C119 C120 173.8(9)
N24 C118 C123 C122 173.8(8)
N24 C118 C123 N25 12.7(11)
N25 C124 N26 C125 -178.0(6)
N26 C124 N25 C123 172.3(7)
N26 C125 C127 C128 -152.3(5)
N26 C125 C127 C132 42.3(7)
N27 C139 C140 C141 -165.2(8)
N28 C145 C146 C147 178.6(5)
N28 C148 C149 C150 176.4(6)
N28 C151 C152 C153 178.1(5)
N28 C154 C155 C156 177.1(6)
N29 C157 C158 C159 166.1(10)
N29 C160 C161 C162 164.8(9)
N29 C163 C164 C165 -178.3(8)
N29 C166 C167 C168 179.7(7)
N30 C169 C170 C171 170.6(8)
N30 C172 C173 C174 -169.7(11)
N30 C175 C176 C177 -177.0(9)
N30 C178 C179 C180 -174.3(8)
N31 C181 C182 C183 170.6(10)
N31 C184 C185 C186 173.0(8)
N31 C187 C188 C189 171.8(10)
N31 C190 C191 C192 164.9(11)
O1 C7 N2 C4 3.1(7)
O1 C7 N3 C8 4.6(8)
O2 C14 N4 C13 -3.4(9)
O2 C14 N5 C15 1.4(10)
O3 C29 N6 C26 -5.7(10)
O3 C29 N7 C30 -5.4(11)
O4 C36 N8 C35 2.7(9)
O4 C36 N9 C37 10.3(8)
O5 C51 N10 C48 17.5(9)
O5 C51 N11 C52 -3.5(9)
O6 C58 N12 C57 -2.6(9)
O6 C58 N13 C59 -5.6(10)
O7 C73 N15 C70 -14.1(8)
O7 C73 N16 C74 14.1(9)
O8 C80 N17 C79 0.8(8)
O8 C80 N18 C81 -2.6(8)
O9 C95 N19 C92 1.3(8)
O9 C95 N20 C96 -6.7(9)
O10 C102 N21 C101 -4.0(8)
O10 C102 N22 C103 1.9(8)
O11 C117 N23 C114 -2.2(9)
O11 C117 N24 C118 4.6(10)
O12 C124 N25 C123 7.3(14)
O12 C124 N26 C125 -11.6(11)
